data_7714897
loop_
_publ_author_name
'Liu, Yanshu'
'Zhang, Guanyun'
'Wang, Dexin'
'Chen, Guanjie'
'Gao, Fangfang'
'Tung, Chen-Ho'
'Wang, Yifeng'

_publ_section_title
;
 A cryptand-like Ti-coordination compound with visible-light
 photocatalytic activity in CO<sub>2</sub> storage.
;
_journal_issue 5
_journal_name_full 'Dalton transactions (Cambridge, England : 2003)'
_journal_page_first 1989
_journal_page_last 1998
_journal_paper_doi 10.1039/d3dt04051h
_journal_volume 53
_journal_year 2024
_chemical_formula_moiety 'C166 H72 Br44 Cs3 O70 Ti12, [+ solvents]'
_chemical_formula_sum 'C187 H108 Br44 Cs3 N3 O79 Ti12'
_chemical_formula_weight 8150.33
_space_group_crystal_system triclinic
_space_group_IT_number 2
_space_group_name_Hall '-P 1'
_space_group_name_H-M_alt 'P -1'
_atom_sites_solution_hydrogens geom
_audit_creation_date 2023-10-31
_audit_creation_method
;
Olex2 1.5
(compiled 2023.08.24 svn.re1ec1418 for OlexSys, GUI svn.r6817)
;
_audit_update_record
;
2023-11-04 deposited with the CCDC.	2024-01-03 downloaded from the CCDC.
;
_cell_angle_alpha 110.197(2)
_cell_angle_beta 99.184(2)
_cell_angle_gamma 105.512(2)
_cell_formula_units_Z 1
_cell_length_a 18.8363(3)
_cell_length_b 20.2419(4)
_cell_length_c 20.4888(3)
_cell_measurement_reflns_used 73959
_cell_measurement_temperature 173.15
_cell_measurement_theta_max 76.780
_cell_measurement_theta_min 2.653
_cell_volume 6784.9(3)
_computing_molecular_graphics 'Olex2 1.5 (Dolomanov et al., 2009)'
_computing_publication_material 'Olex2 1.5 (Dolomanov et al., 2009)'
_computing_structure_refinement 'SHELXL 2014/7 (Sheldrick, 2015)'
_diffrn_ambient_temperature 173.15
_diffrn_measured_fraction_theta_full 0.987
_diffrn_measured_fraction_theta_max 0.937
_diffrn_measurement_device_type CCDC
_diffrn_radiation_type CuK\a
_diffrn_radiation_wavelength 1.54184
_diffrn_reflns_av_R_equivalents 0.0804
_diffrn_reflns_av_unetI/netI 0.0780
_diffrn_reflns_Laue_measured_fraction_full 0.987
_diffrn_reflns_Laue_measured_fraction_max 0.937
_diffrn_reflns_limit_h_max 23
_diffrn_reflns_limit_h_min -23
_diffrn_reflns_limit_k_max 24
_diffrn_reflns_limit_k_min -25
_diffrn_reflns_limit_l_max 25
_diffrn_reflns_limit_l_min -23
_diffrn_reflns_number 73959
_diffrn_reflns_point_group_measured_fraction_full 0.987
_diffrn_reflns_point_group_measured_fraction_max 0.937
_diffrn_reflns_theta_full 67.684
_diffrn_reflns_theta_max 76.780
_diffrn_reflns_theta_min 2.653
_exptl_absorpt_coefficient_mu 14.170
_exptl_absorpt_correction_T_max 76.780
_exptl_absorpt_correction_T_min 2.653
_exptl_absorpt_correction_type multi-scan
_exptl_crystal_colour 'clear reddish'
_exptl_crystal_colour_lustre clear
_exptl_crystal_colour_modifier reddish
_exptl_crystal_density_diffrn 1.995
_exptl_crystal_description clear
_exptl_crystal_F_000 3852
_refine_diff_density_max 1.719
_refine_diff_density_min -2.762
_refine_diff_density_rms 0.182
_refine_ls_extinction_method none
_refine_ls_goodness_of_fit_ref 1.101
_refine_ls_hydrogen_treatment constr
_refine_ls_matrix_type full
_refine_ls_number_parameters 1375
_refine_ls_number_reflns 26829
_refine_ls_number_restraints 36
_refine_ls_restrained_S_all 1.101
_refine_ls_R_factor_all 0.1013
_refine_ls_R_factor_gt 0.0837
_refine_ls_shift/su_max 0.001
_refine_ls_shift/su_mean 0.000
_refine_ls_structure_factor_coef Fsqd
_refine_ls_weighting_details 'w=1/[\s^2^(Fo^2^)+(0.1147P)^2^+50.2090P] where P=(Fo^2^+2Fc^2^)/3'
_refine_ls_weighting_scheme calc
_refine_ls_wR_factor_gt 0.2372
_refine_ls_wR_factor_ref 0.2511
_reflns_Friedel_coverage 0.000
_reflns_number_gt 20666
_reflns_number_total 26829
_reflns_threshold_expression 'I > 2\s(I)'
_cod_data_source_file d3dt04051h2.cif
_cod_data_source_block lys-20230222-11_auto
_cod_depositor_comments 'Adding full bibliography for 7714897.cif.'
_cod_original_cell_volume 6784.9(2)
_cod_database_code 7714897
_shelx_shelxl_version_number 2014/7
_shelx_space_group_comment
;
The symmetry employed for this shelxl refinement is uniquely defined
by the following loop, which should always be used as a source of
symmetry information in preference to the above space-group names.
They are only intended as comments.
;
_olex2_refinement_description
;
1. Fixed Uiso
 At 1.2 times of:
  All C(H) groups
 At 1.5 times of:
  All C(H,H,H) groups
2. Uiso/Uaniso restraints and constraints
C03Z \\sim C03Q \\sim C03V \\sim C040 \\sim C049 \\sim C044: within 2A with
sigma of 0.01 and sigma for terminal atoms of 0.02 within 2A
3. Others
 Sof(Br2)=1-FVAR(1)
 Sof(Br0R)=FVAR(1)
 Sof(Br)=1-FVAR(2)
 Sof(Br3)=FVAR(2)
 Fixed Sof: Br0D(0.5) Br0M(0.5) Cs1(0.5) Br1(0.5) Br5(0.5)
4.a Ternary CH refined with riding coordinates:
 C03X(H03X), C03Y(H03Y)
4.b Aromatic/amide H refined with riding coordinates:
 C026(H026), C027(H027), C02I(H02I), C02J(H02J), C02L(H02L), C02U(H02U),
 C02Z(H02Z), C030(H030), C032(H032), C034(H034), C037(H037), C03A(H03A),
 C03F(H03F), C03H(H03H), C03J(H03J), C03K(H03K), C03O(H03O), C03P(H03P),
 C03T(H03T), C03V(H03V), C03W(H03W), C049(H049)
4.c Idealised Me refined as rotating group:
 C043(H04A,H04B,H04C), C046(H04D,H04E,H04F), C047(H04G,H04H,H04I), C1(H1A,H1B,
 H1C)
;
_smtbx_masks_void_probe_radius 1.2
_smtbx_masks_void_truncation_radius 1.2
_platon_squeeze_void_probe_radius 1.20
_olex2_submission_special_instructions 'No special instructions were received'

loop_
_space_group_symop_operation_xyz
'x, y, z'
'-x, -y, -z'

loop_
_atom_site_label
_atom_site_type_symbol
_atom_site_fract_x
_atom_site_fract_y
_atom_site_fract_z
_atom_site_U_iso_or_equiv
_atom_site_adp_type
_atom_site_occupancy
_atom_site_site_symmetry_order
_atom_site_calc_flag
_atom_site_refinement_flags_posn
_atom_site_refinement_flags_adp
_atom_site_refinement_flags_occupancy
_atom_site_disorder_assembly
_atom_site_disorder_group
Cs01 Cs 0.56574(3) 0.66029(3) 0.24063(3) 0.03735(14) Uani 1 1 d . . . . .
Br02 Br 0.24026(6) 0.33565(5) -0.14486(6) 0.0481(2) Uani 1 1 d . . . . .
Br4 Br 0.06621(6) 0.47911(7) 0.15475(7) 0.0583(3) Uani 1 1 d . . . . .
Br04 Br 0.27306(6) 0.63456(6) -0.10438(7) 0.0556(3) Uani 1 1 d . . . . .
Br05 Br 0.86982(7) 0.84740(9) 0.03003(7) 0.0710(4) Uani 1 1 d . . . . .
Br06 Br 0.57285(10) 0.96624(7) 0.07083(9) 0.0768(4) Uani 1 1 d . . . . .
Br07 Br 0.04707(7) 0.29523(8) -0.08938(9) 0.0770(4) Uani 1 1 d . . . . .
Br08 Br 0.10237(7) 0.60562(9) -0.00162(10) 0.0769(4) Uani 1 1 d . . . . .
Br09 Br 0.75619(10) 0.91832(8) -0.12125(10) 0.0869(5) Uani 1 1 d . . . . .
Br0A Br 0.20637(8) 0.85381(9) 0.24403(11) 0.0828(5) Uani 1 1 d . . . . .
Br0B Br 0.39493(11) 0.51759(9) 0.54594(8) 0.0823(5) Uani 1 1 d . . . . .
Br0C Br 1.04853(7) 0.88994(9) 0.29121(10) 0.0863(5) Uani 1 1 d . . . . .
Br0D Br 0.9299(3) 1.0472(3) 0.3201(3) 0.0541(9) Uani 0.5 1 d . . P . .
Br0E Br 0.43931(12) 1.02862(9) 0.16905(12) 0.0943(6) Uani 1 1 d . . . . .
Br0F Br 0.95296(8) 0.58450(9) 0.24459(10) 0.0908(6) Uani 1 1 d . . . . .
Ti0G Ti 0.52198(8) 0.72151(8) 0.05995(8) 0.0302(3) Uani 1 1 d . . . . .
Br0H Br 0.78731(10) 0.41081(9) 0.39824(9) 0.0926(6) Uani 1 1 d . . . . .
Ti0I Ti 0.71736(9) 0.88813(9) 0.35229(9) 0.0378(3) Uani 1 1 d . . . . .
Ti0J Ti 0.30531(9) 0.65479(10) 0.18833(11) 0.0441(4) Uani 1 1 d . . . . .
Br0K Br 0.33319(17) 0.26331(9) 0.28760(10) 0.1218(9) Uani 1 1 d . . . . .
Br0L Br 0.58863(12) 1.05229(12) 0.33401(16) 0.1154(8) Uani 1 1 d . . . . .
Br0M Br 0.5497(5) 0.1917(5) 0.1596(5) 0.0793(16) Uani 0.5 1 d . . P . .
Ti0N Ti 0.74135(10) 0.60861(10) 0.34263(10) 0.0470(4) Uani 1 1 d . . . . .
Br0O Br 0.35277(10) 0.91894(14) 0.43664(14) 0.1190(8) Uani 1 1 d . . . . .
Ti0P Ti 0.49457(13) 0.68216(11) 0.43956(10) 0.0527(5) Uani 1 1 d . . . . .
Br0Q Br 0.18014(15) 0.44661(17) 0.41117(12) 0.1575(14) Uani 1 1 d . . . . .
Br0R Br 0.78300(13) 0.93806(13) 0.67185(15) 0.1088(13) Uani 0.726(5) 1 d . . P A 2
Br Br 0.95962(12) 0.7878(2) 0.52227(18) 0.141(2) Uani 0.717(7) 1 d . . P B 3
Ti0T Ti 0.43986(15) 0.45567(16) 0.13663(15) 0.0740(6) Uani 1 1 d . . . . .
O00X O 0.4199(3) 0.6668(3) 0.0060(3) 0.0321(12) Uani 1 1 d . . . . .
O00Y O 0.4778(3) 0.5235(3) 0.0876(3) 0.0304(11) Uani 1 1 d . . . . .
O00Z O 0.5190(3) 0.6325(3) 0.0817(3) 0.0308(11) Uani 1 1 d . . . . .
O010 O 0.5608(3) 0.6719(3) -0.0235(3) 0.0331(12) Uani 1 1 d . . . . .
O011 O 0.6049(3) 0.6539(3) -0.1182(3) 0.0365(13) Uani 1 1 d . . . . .
O012 O 0.4935(3) 0.7779(3) 0.1445(3) 0.0384(13) Uani 1 1 d . . . . .
O013 O 0.5387(4) 0.8007(3) 0.0307(4) 0.0392(13) Uani 1 1 d . . . . .
O014 O 0.6284(3) 0.7638(3) 0.1232(3) 0.0376(13) Uani 1 1 d . . . . .
O015 O 0.5509(3) 0.4627(4) 0.1710(4) 0.0431(14) Uani 1 1 d . . . . .
O016 O 0.6387(3) 0.8134(3) 0.3739(3) 0.0398(13) Uani 1 1 d . . . . .
O017 O 0.3298(3) 0.4487(3) 0.0977(4) 0.0402(14) Uani 1 1 d . . . . .
O018 O 0.4087(3) 0.7055(4) 0.1758(4) 0.0427(14) Uani 1 1 d . . . . .
O019 O 0.6420(4) 0.9324(4) 0.3473(4) 0.0486(16) Uani 1 1 d . . . . .
O01A O 0.6538(4) 0.5522(3) 0.2545(3) 0.0420(14) Uani 1 1 d . . . . .
O01B O 0.3404(3) 0.5671(3) 0.1571(4) 0.0405(14) Uani 1 1 d . . . . .
O01C O 0.7787(4) 0.8191(4) 0.3418(4) 0.0478(16) Uani 1 1 d . . . . .
O01D O 0.3620(4) 0.6773(4) 0.2905(4) 0.0471(15) Uani 1 1 d . . . . .
O01E O 0.6586(3) 0.8133(3) 0.2424(3) 0.0412(14) Uani 1 1 d . . . . .
O01F O 0.7815(4) 0.9396(3) 0.3093(4) 0.0455(15) Uani 1 1 d . . . . .
O01G O 0.7344(4) 0.7017(3) 0.3290(4) 0.0434(14) Uani 1 1 d . . . . .
O01H O 0.2201(4) 0.6030(4) 0.2095(4) 0.0494(16) Uani 1 1 d . . . . .
O01I O 0.4481(4) 0.5074(4) 0.2397(3) 0.0449(15) Uani 1 1 d . . . . .
O01J O 0.6580(4) 0.6253(4) 0.3918(4) 0.0501(16) Uani 1 1 d . . . . .
O01L O 0.2480(4) 0.6160(4) 0.0916(4) 0.0486(16) Uani 1 1 d . . . . .
O01M O 0.2972(4) 0.7503(4) 0.2135(4) 0.0507(17) Uani 1 1 d . . . . .
O01N O 0.8231(4) 0.6206(4) 0.2997(4) 0.0557(18) Uani 1 1 d . . . . .
O01O O 0.7702(4) 0.9451(4) 0.4420(4) 0.0511(16) Uani 1 1 d . . . . .
O01P O 0.5393(4) 0.7586(4) 0.4020(4) 0.0500(16) Uani 1 1 d . . . . .
O01Q O 0.3892(4) 0.6805(4) 0.4006(4) 0.063(2) Uani 1 1 d . . . . .
O01R O 0.7348(5) 0.5151(4) 0.3417(4) 0.059(2) Uani 1 1 d . . . . .
O01S O 0.5982(5) 0.6804(5) 0.4676(4) 0.063(2) Uani 1 1 d . . . . .
O01T O 0.4779(5) 0.6085(4) 0.3366(3) 0.0506(17) Uani 1 1 d . . . . .
O01U O 0.5018(5) 0.7464(5) 0.5253(4) 0.065(2) Uani 1 1 d . . . . .
O01V O 0.4516(6) 0.5971(5) 0.4559(4) 0.072(3) Uani 1 1 d . . . . .
O01W O 0.8086(5) 0.6705(4) 0.4368(4) 0.070(2) Uani 1 1 d . . . . .
C01X C 0.4691(4) 0.5652(4) 0.0573(4) 0.0270(15) Uani 1 1 d . . . . .
C01Y C 0.3792(5) 0.5945(5) -0.0241(5) 0.0346(17) Uani 1 1 d . . . . .
C01Z C 0.5936(5) 0.6964(5) -0.0650(5) 0.0339(17) Uani 1 1 d . . . . .
C020 C 0.5880(5) 0.8257(5) -0.0020(5) 0.0369(18) Uani 1 1 d . . . . .
C021 C 0.6081(5) 0.4826(5) 0.2209(5) 0.0384(19) Uani 1 1 d . . . . .
C022 C 0.5766(5) 0.8121(4) 0.3883(4) 0.0349(18) Uani 1 1 d . . . . .
C023 C 0.3039(5) 0.5006(6) 0.1070(6) 0.042(2) Uani 1 1 d . . . . .
C024 C 0.2945(4) 0.4399(5) -0.0967(5) 0.0345(18) Uani 1 1 d . . . . .
C025 C 0.3100(5) 0.5658(5) -0.0789(5) 0.0369(18) Uani 1 1 d . . . . .
C026 C 0.3593(4) 0.4642(5) -0.0412(4) 0.0316(16) Uani 1 1 d . . . . .
H026 H 0.3755 0.4289 -0.0279 0.038 Uiso 1 1 calc R U . . .
C027 C 0.2683(5) 0.4899(5) -0.1156(5) 0.0385(19) Uani 1 1 d . . . . .
H027 H 0.2225 0.4726 -0.1533 0.046 Uiso 1 1 calc R U . . .
C028 C 0.6284(6) 0.4266(5) 0.2452(5) 0.042(2) Uani 1 1 d . . . . .
C029 C 0.4020(4) 0.5417(4) -0.0037(4) 0.0263(15) Uani 1 1 d . . . . .
C02A C 0.6175(5) 0.7787(5) -0.0488(5) 0.0337(17) Uani 1 1 d . . . . .
C02B C 0.7997(5) 0.9154(6) 0.2469(5) 0.045(2) Uani 1 1 d . . . . .
C02C C 0.4344(5) 0.7656(5) 0.1676(5) 0.0342(17) Uani 1 1 d . . . . .
C02D C 0.2281(5) 0.4853(6) 0.0565(5) 0.043(2) Uani 1 1 d . . . . .
C02E C 0.6745(5) 0.8084(5) 0.1834(5) 0.0357(18) Uani 1 1 d . . . . .
C02F C 0.5432(5) 0.8694(5) 0.3878(5) 0.042(2) Uani 1 1 d . . . . .
C02G C 0.8722(5) 0.6812(6) 0.3005(6) 0.054(3) Uani 1 1 d . . . . .
C02H C 0.6594(8) 0.6762(5) 0.4495(5) 0.056(3) Uani 1 1 d . . . . .
C02I C 0.1820(5) 0.4105(5) 0.0132(6) 0.045(2) Uani 1 1 d . . . . .
H02I H 0.1983 0.3704 0.0148 0.053 Uiso 1 1 calc R U . . .
C02J C 0.6673(6) 0.8062(5) -0.0848(6) 0.044(2) Uani 1 1 d . . . . .
H02J H 0.6865 0.7736 -0.1169 0.053 Uiso 1 1 calc R U . . .
C02K C 0.2128(5) 0.5710(6) 0.2561(6) 0.051(3) Uani 1 1 d . . . . .
C02L C 0.7721(5) 0.8345(5) 0.1195(5) 0.041(2) Uani 1 1 d . . . . .
H02L H 0.7385 0.7928 0.0770 0.050 Uiso 1 1 calc R U . . .
C02M C 0.6117(6) 0.9015(4) 0.0092(5) 0.042(2) Uani 1 1 d . . . . .
C02N C 0.7499(5) 0.8542(5) 0.1837(5) 0.0392(19) Uani 1 1 d . . . . .
C02O C 0.6916(5) 0.4463(5) 0.3029(5) 0.044(2) Uani 1 1 d . . . . .
C02P C 0.4522(6) 0.5384(6) 0.3038(5) 0.047(2) Uani 1 1 d . . . . .
C02Q C 0.2059(5) 0.5445(6) 0.0519(6) 0.046(2) Uani 1 1 d . . . . .
C02R C 0.7872(5) 0.7575(5) 0.3321(5) 0.0394(19) Uani 1 1 d . . . . .
C02S C 0.5790(6) 0.9263(6) 0.3664(6) 0.048(2) Uani 1 1 d . . . . .
C02T C 0.3987(5) 0.8228(5) 0.1832(5) 0.042(2) Uani 1 1 d . . . . .
C02U C 0.4755(6) 0.8682(7) 0.4088(6) 0.056(3) Uani 1 1 d . . . . .
H02U H 0.4516 0.8303 0.4236 0.067 Uiso 1 1 calc R U . . .
C02V C 0.3313(5) 0.8116(5) 0.2057(6) 0.046(2) Uani 1 1 d . . . . .
C02W C 0.8602(5) 0.7508(6) 0.3197(5) 0.047(2) Uani 1 1 d . . . . .
C02X C 0.3434(6) 0.6529(6) 0.3371(6) 0.054(3) Uani 1 1 d . . . . .
C02Y C 0.8697(6) 0.9566(6) 0.2421(6) 0.060(3) Uani 1 1 d . . . . .
C02Z C 0.9153(5) 0.8136(6) 0.3184(6) 0.049(2) Uani 1 1 d . . . . .
H02Z H 0.9081 0.8607 0.3328 0.059 Uiso 1 1 calc R U . . .
C030 C 0.4316(7) 0.8888(7) 0.1731(7) 0.058(3) Uani 1 1 d . . . . .
H030 H 0.4765 0.8956 0.1570 0.069 Uiso 1 1 calc R U . . .
C031 C 0.8422(6) 0.8755(6) 0.1180(6) 0.051(2) Uani 1 1 d . . . . .
C032 C 0.5823(7) 0.3502(6) 0.2033(6) 0.058(3) Uani 1 1 d . . . . .
H032 H 0.5397 0.3368 0.1635 0.070 Uiso 1 1 calc R U . . .
C033 C 0.1352(6) 0.5269(7) 0.0032(7) 0.057(3) Uani 1 1 d . . . . .
C034 C 0.6620(7) 0.9288(5) -0.0252(7) 0.055(3) Uani 1 1 d . . . . .
H034 H 0.6788 0.9806 -0.0159 0.067 Uiso 1 1 calc R U . . .
C035 C 0.1443(6) 0.5131(6) 0.2427(6) 0.055(3) Uani 1 1 d . . . . .
C036 C 0.6881(6) 0.8799(6) -0.0736(7) 0.056(3) Uani 1 1 d . . . . .
C037 C 0.4002(8) 0.4146(6) 0.3076(6) 0.058(3) Uani 1 1 d . . . . .
H037 H 0.4017 0.3929 0.2589 0.069 Uiso 1 1 calc R U . . .
C038 C 0.4261(6) 0.4903(6) 0.3430(5) 0.048(2) Uani 1 1 d . . . . .
C039 C 0.7057(7) 0.3873(6) 0.3189(6) 0.054(3) Uani 1 1 d . . . . .
C03A C 0.0885(5) 0.4524(7) -0.0401(7) 0.056(3) Uani 1 1 d . . . . .
H03A H 0.0417 0.4409 -0.0743 0.067 Uiso 1 1 calc R U . . .
C03B C 0.1116(5) 0.3966(6) -0.0322(6) 0.053(2) Uani 1 1 d . . . . .
C03C C 0.9386(6) 0.6782(7) 0.2783(7) 0.067(4) Uani 1 1 d . . . . .
C03D C 0.4447(7) 0.9212(9) 0.4082(9) 0.075(4) Uani 1 1 d . . . . .
C03E C 0.9782(6) 0.8065(6) 0.2966(6) 0.057(3) Uani 1 1 d . . . . .
C03F C 0.6592(8) 0.3127(6) 0.2773(6) 0.060(3) Uani 1 1 d . . . . .
H03F H 0.6694 0.2739 0.2886 0.072 Uiso 1 1 calc R U . . .
C03G C 0.5997(7) 0.2956(6) 0.2209(7) 0.063(3) Uani 1 1 d . . . . .
C03H C 0.3308(8) 0.9319(7) 0.2070(9) 0.073(4) Uani 1 1 d . . . . .
H03H H 0.3077 0.9693 0.2149 0.087 Uiso 1 1 calc R U . . .
C03I C 0.5430(8) 0.9787(9) 0.3652(10) 0.080(4) Uani 1 1 d . . . . .
C03J C 0.8924(7) 0.9357(7) 0.1789(7) 0.063(3) Uani 1 1 d . . . . .
H03J H 0.9417 0.9625 0.1778 0.076 Uiso 1 1 calc R U . . .
C03K C 0.1336(8) 0.4769(8) 0.2878(7) 0.084(5) Uani 1 1 d . . . . .
H03K H 0.0870 0.4371 0.2766 0.101 Uiso 1 1 calc R U . . .
C03L C 0.2701(7) 0.5941(6) 0.3194(6) 0.060(3) Uani 1 1 d . . . . .
C03M C 0.2979(7) 0.8674(7) 0.2158(8) 0.065(3) Uani 1 1 d . . . . .
C03N C 0.3981(8) 0.4745(8) 0.4492(7) 0.068(3) Uani 1 1 d . . . . .
C03O C 0.9914(6) 0.7392(8) 0.2767(8) 0.071(4) Uani 1 1 d . . . . .
H03O H 1.0360 0.7351 0.2622 0.085 Uiso 1 1 calc R U . . .
C03P C 0.3722(9) 0.3990(8) 0.4109(7) 0.075(4) Uani 1 1 d . . . . .
H03P H 0.3541 0.3668 0.4338 0.091 Uiso 1 1 calc R U . . .
C03Q C 0.7320(9) 0.7316(8) 0.4998(8) 0.082(4) Uani 1 1 d . U . . .
C03R C 0.4271(8) 0.5228(6) 0.4158(6) 0.058(3) Uani 1 1 d . . . . .
C03S C 0.3718(10) 0.3685(7) 0.3398(7) 0.074(4) Uani 1 1 d . . . . .
C03T C 0.4765(8) 0.9749(9) 0.3853(11) 0.091(5) Uani 1 1 d . . . . .
H03T H 0.4524 1.0101 0.3834 0.110 Uiso 1 1 calc R U . . .
C03U C 0.3991(8) 0.9419(7) 0.1863(9) 0.070(4) Uani 1 1 d . . . . .
C03V C 0.7248(10) 0.7938(9) 0.5546(9) 0.095(4) Uani 1 1 d . U . . .
H03V H 0.6755 0.7934 0.5598 0.114 Uiso 1 1 calc R U . . .
C03W C 0.2610(9) 0.5574(8) 0.3672(7) 0.084(5) Uani 1 1 d . . . . .
H03W H 0.3007 0.5718 0.4098 0.101 Uiso 1 1 calc R U . . .
C03X C 0.8303(9) 0.9938(11) 0.5067(8) 0.097(6) Uani 1 1 d . . . . .
H03X H 0.8153 0.9893 0.5501 0.117 Uiso 1 1 calc R U . . .
C03Y C 0.4879(12) 0.7927(12) 0.5866(9) 0.107(6) Uani 1 1 d . . . . .
H03Y H 0.4551 0.8178 0.5687 0.128 Uiso 1 1 calc R U . . .
C03Z C 0.8028(9) 0.7263(9) 0.4907(8) 0.093(4) Uani 1 1 d . U . . .
C040 C 0.7884(10) 0.8537(11) 0.5996(10) 0.111(5) Uani 1 1 d . U . . .
C041 C 0.1914(9) 0.4993(10) 0.3493(8) 0.094(6) Uani 1 1 d . . . . .
C043 C 0.5647(12) 0.8554(10) 0.6334(9) 0.101(6) Uani 1 1 d . . . . .
H04A H 0.5873 0.8796 0.6040 0.152 Uiso 1 1 calc R U . . .
H04B H 0.5997 0.8339 0.6523 0.152 Uiso 1 1 calc R U . . .
H04C H 0.5560 0.8926 0.6739 0.152 Uiso 1 1 calc R U . . .
C044 C 0.8669(11) 0.7840(12) 0.5376(11) 0.121(5) Uani 1 1 d . U . . .
C046 C 0.9000(10) 0.9765(16) 0.5012(11) 0.139(10) Uani 1 1 d . . . . .
H04D H 0.8902 0.9239 0.4933 0.208 Uiso 1 1 calc R U . . .
H04E H 0.9410 1.0091 0.5462 0.208 Uiso 1 1 calc R U . . .
H04F H 0.9157 0.9848 0.4605 0.208 Uiso 1 1 calc R U . . .
C047 C 0.8386(15) 1.0755(11) 0.5078(15) 0.153(11) Uani 1 1 d . . . . .
H04G H 0.8253 1.0715 0.4580 0.229 Uiso 1 1 calc R U . . .
H04H H 0.8917 1.1097 0.5327 0.229 Uiso 1 1 calc R U . . .
H04I H 0.8040 1.0952 0.5333 0.229 Uiso 1 1 calc R U . . .
C049 C 0.8575(11) 0.8506(12) 0.5906(11) 0.127(5) Uani 1 1 d . U . . .
H049 H 0.9021 0.8932 0.6198 0.153 Uiso 1 1 calc R U . . .
Br2 Br 0.8369(3) 0.8969(3) 0.7173(2) 0.0684(18) Uani 0.274(5) 1 d . . P A 1
Br3 Br 0.9855(3) 0.7435(3) 0.5332(3) 0.076(2) Uani 0.283(7) 1 d . . P B 4
Cs1 Cs 0.93929(19) 0.5701(2) 0.4179(3) 0.183(2) Uani 0.5 1 d . . P . .
Br1 Br 0.9462(3) 1.0308(4) 0.3332(4) 0.091(2) Uani 0.5 1 d . . P . .
Br5 Br 0.5223(5) 0.1987(5) 0.1746(6) 0.127(4) Uani 0.5 1 d . . P . .
C1 C 0.4457(18) 0.7533(13) 0.6178(14) 0.148(11) Uani 1 1 d . . . . .
H1A H 0.3935 0.7251 0.5856 0.223 Uiso 1 1 calc R U . . .
H1B H 0.4438 0.7882 0.6641 0.223 Uiso 1 1 calc R U . . .
H1C H 0.4694 0.7183 0.6263 0.223 Uiso 1 1 calc R U . . .

loop_
_atom_site_aniso_label
_atom_site_aniso_U_11
_atom_site_aniso_U_22
_atom_site_aniso_U_33
_atom_site_aniso_U_23
_atom_site_aniso_U_13
_atom_site_aniso_U_12
Cs01 0.0386(3) 0.0305(3) 0.0356(3) 0.0123(2) 0.0081(2) 0.0037(2)
Br02 0.0370(5) 0.0348(5) 0.0506(6) 0.0049(4) 0.0023(4) 0.0015(4)
Br4 0.0330(5) 0.0531(6) 0.0842(8) 0.0239(6) 0.0233(5) 0.0092(4)
Br04 0.0437(5) 0.0551(6) 0.0702(7) 0.0315(6) 0.0014(5) 0.0210(5)
Br05 0.0526(6) 0.0872(9) 0.0636(7) 0.0241(7) 0.0326(6) 0.0088(6)
Br06 0.1076(11) 0.0384(6) 0.1095(11) 0.0360(7) 0.0706(9) 0.0325(7)
Br07 0.0388(6) 0.0659(8) 0.0960(10) 0.0196(7) 0.0041(6) -0.0013(5)
Br08 0.0392(6) 0.0807(9) 0.1260(12) 0.0567(9) 0.0177(7) 0.0277(6)
Br09 0.1013(11) 0.0586(8) 0.1292(13) 0.0545(9) 0.0825(11) 0.0203(7)
Br0A 0.0629(8) 0.0788(9) 0.1461(14) 0.0580(10) 0.0666(9) 0.0467(7)
Br0B 0.1248(13) 0.0830(9) 0.0571(7) 0.0447(7) 0.0475(8) 0.0295(9)
Br0C 0.0367(6) 0.0901(10) 0.1100(12) 0.0195(9) 0.0365(7) 0.0071(6)
Br0D 0.0328(16) 0.0447(18) 0.0506(18) 0.0057(13) 0.0008(12) -0.0141(11)
Br0E 0.1215(13) 0.0710(9) 0.1565(16) 0.0793(11) 0.0909(13) 0.0604(9)
Br0F 0.0544(7) 0.0791(10) 0.1093(12) -0.0029(8) 0.0058(7) 0.0428(7)
Ti0G 0.0234(6) 0.0272(7) 0.0396(8) 0.0158(6) 0.0103(6) 0.0045(5)
Br0H 0.0965(11) 0.0652(8) 0.0871(10) 0.0268(8) -0.0349(9) 0.0250(8)
Ti0I 0.0280(7) 0.0282(7) 0.0469(9) 0.0081(7) 0.0123(6) 0.0025(6)
Ti0J 0.0316(8) 0.0379(9) 0.0683(11) 0.0230(8) 0.0255(8) 0.0120(7)
Br0K 0.218(3) 0.0490(8) 0.0791(11) 0.0351(8) 0.0353(13) 0.0082(11)
Br0L 0.1018(13) 0.0999(13) 0.216(2) 0.1122(16) 0.0732(15) 0.0643(11)
Br0M 0.097(4) 0.0346(17) 0.079(2) 0.0220(15) -0.016(3) 0.005(2)
Ti0N 0.0447(9) 0.0341(9) 0.0450(9) 0.0051(7) -0.0030(7) 0.0113(7)
Br0O 0.0586(9) 0.1395(17) 0.172(2) 0.0509(15) 0.0627(11) 0.0540(10)
Ti0P 0.0722(13) 0.0423(10) 0.0346(9) 0.0124(8) 0.0218(8) 0.0066(9)
Br0Q 0.1307(18) 0.185(2) 0.0880(13) 0.0806(15) 0.0029(12) -0.0678(17)
Br0R 0.0688(13) 0.0648(13) 0.116(2) -0.0341(13) 0.0436(13) -0.0101(10)
Br 0.0315(10) 0.132(3) 0.130(2) -0.071(2) -0.0114(11) 0.0151(12)
Ti0T 0.0681(14) 0.0771(16) 0.0807(16) 0.0380(14) 0.0251(12) 0.0209(12)
O00X 0.021(2) 0.018(3) 0.039(3) 0.005(2) -0.005(2) -0.002(2)
O00Y 0.026(3) 0.027(3) 0.040(3) 0.018(2) 0.011(2) 0.005(2)
O00Z 0.017(2) 0.036(3) 0.039(3) 0.019(3) 0.007(2) 0.003(2)
O010 0.036(3) 0.020(3) 0.038(3) 0.012(2) 0.010(2) 0.002(2)
O011 0.039(3) 0.026(3) 0.045(3) 0.014(3) 0.018(3) 0.008(2)
O012 0.025(3) 0.034(3) 0.049(3) 0.011(3) 0.013(2) 0.007(2)
O013 0.040(3) 0.032(3) 0.054(4) 0.024(3) 0.024(3) 0.011(3)
O014 0.021(3) 0.040(3) 0.042(3) 0.011(3) 0.008(2) 0.004(2)
O015 0.033(3) 0.045(4) 0.050(4) 0.023(3) 0.005(3) 0.011(3)
O016 0.031(3) 0.035(3) 0.048(3) 0.011(3) 0.015(3) 0.008(2)
O017 0.028(3) 0.039(3) 0.056(4) 0.023(3) 0.016(3) 0.008(3)
O018 0.027(3) 0.041(3) 0.066(4) 0.024(3) 0.025(3) 0.013(3)
O019 0.045(4) 0.046(4) 0.073(5) 0.035(4) 0.029(3) 0.021(3)
O01A 0.044(3) 0.033(3) 0.045(3) 0.013(3) 0.004(3) 0.016(3)
O01B 0.033(3) 0.030(3) 0.050(4) 0.010(3) 0.012(3) 0.007(3)
O01C 0.032(3) 0.040(4) 0.071(5) 0.018(3) 0.023(3) 0.011(3)
O01D 0.038(3) 0.043(4) 0.057(4) 0.019(3) 0.023(3) 0.004(3)
O01E 0.027(3) 0.034(3) 0.041(3) 0.007(3) 0.007(2) -0.008(2)
O01F 0.034(3) 0.029(3) 0.054(4) 0.006(3) 0.018(3) -0.007(2)
O01G 0.033(3) 0.033(3) 0.056(4) 0.011(3) 0.013(3) 0.010(3)
O01H 0.033(3) 0.043(4) 0.079(5) 0.028(4) 0.029(3) 0.012(3)
O01I 0.064(4) 0.038(3) 0.029(3) 0.010(3) 0.017(3) 0.013(3)
O01J 0.063(4) 0.033(3) 0.042(4) 0.012(3) 0.010(3) 0.007(3)
O01L 0.036(3) 0.045(4) 0.070(5) 0.028(4) 0.019(3) 0.015(3)
O01M 0.031(3) 0.046(4) 0.084(5) 0.028(4) 0.031(3) 0.017(3)
O01N 0.037(4) 0.056(4) 0.062(4) 0.013(4) 0.001(3) 0.021(3)
O01O 0.043(4) 0.044(4) 0.051(4) 0.010(3) 0.013(3) 0.006(3)
O01P 0.048(4) 0.048(4) 0.058(4) 0.027(3) 0.026(3) 0.010(3)
O01Q 0.054(4) 0.055(4) 0.047(4) 0.003(3) 0.026(3) -0.013(4)
O01R 0.066(5) 0.047(4) 0.050(4) 0.014(4) -0.009(4) 0.020(4)
O01S 0.080(6) 0.080(6) 0.046(4) 0.031(4) 0.026(4) 0.039(5)
O01T 0.074(5) 0.038(4) 0.033(3) 0.014(3) 0.021(3) 0.007(3)
O01U 0.082(6) 0.067(5) 0.047(4) 0.019(4) 0.031(4) 0.027(4)
O01V 0.108(7) 0.061(5) 0.043(4) 0.024(4) 0.036(4) 0.010(5)
O01W 0.066(5) 0.040(4) 0.048(4) -0.010(3) -0.021(4) -0.008(4)
C01X 0.020(3) 0.026(4) 0.035(4) 0.014(3) 0.010(3) 0.004(3)
C01Y 0.027(4) 0.045(5) 0.040(4) 0.023(4) 0.016(3) 0.012(3)
C01Z 0.029(4) 0.033(4) 0.038(4) 0.018(4) 0.007(3) 0.006(3)
C020 0.032(4) 0.039(5) 0.043(5) 0.026(4) 0.012(4) 0.005(3)
C021 0.031(4) 0.040(5) 0.036(4) 0.013(4) 0.003(3) 0.007(4)
C022 0.032(4) 0.023(4) 0.030(4) 0.001(3) 0.002(3) -0.003(3)
C023 0.029(4) 0.062(6) 0.058(6) 0.038(5) 0.029(4) 0.022(4)
C024 0.022(3) 0.027(4) 0.039(4) 0.002(3) 0.010(3) -0.001(3)
C025 0.026(4) 0.045(5) 0.043(5) 0.021(4) 0.009(3) 0.014(4)
C026 0.025(4) 0.038(4) 0.035(4) 0.018(4) 0.014(3) 0.010(3)
C027 0.025(4) 0.044(5) 0.041(5) 0.015(4) 0.008(3) 0.009(4)
C028 0.043(5) 0.037(5) 0.040(5) 0.013(4) 0.001(4) 0.013(4)
C029 0.018(3) 0.026(4) 0.033(4) 0.012(3) 0.009(3) 0.004(3)
C02A 0.032(4) 0.027(4) 0.043(4) 0.015(4) 0.012(3) 0.010(3)
C02B 0.034(4) 0.043(5) 0.046(5) 0.010(4) 0.013(4) 0.002(4)
C02C 0.026(4) 0.031(4) 0.045(5) 0.015(4) 0.010(3) 0.008(3)
C02D 0.023(4) 0.054(6) 0.052(5) 0.024(5) 0.011(4) 0.011(4)
C02E 0.036(4) 0.031(4) 0.044(5) 0.018(4) 0.016(4) 0.011(4)
C02F 0.035(4) 0.042(5) 0.045(5) 0.014(4) 0.010(4) 0.013(4)
C02G 0.028(4) 0.057(6) 0.055(6) 0.003(5) 0.000(4) 0.015(4)
C02H 0.088(8) 0.029(5) 0.036(5) 0.017(4) 0.008(5) -0.002(5)
C02I 0.036(4) 0.031(5) 0.053(5) 0.006(4) 0.014(4) 0.004(4)
C02J 0.042(5) 0.034(5) 0.057(6) 0.018(4) 0.026(4) 0.007(4)
C02K 0.034(5) 0.044(5) 0.065(6) 0.011(5) 0.027(5) 0.004(4)
C02L 0.031(4) 0.031(4) 0.041(5) 0.000(4) 0.006(4) 0.001(3)
C02M 0.051(5) 0.014(4) 0.048(5) 0.007(4) 0.010(4) 0.000(3)
C02N 0.029(4) 0.035(5) 0.054(5) 0.017(4) 0.020(4) 0.010(4)
C02O 0.039(5) 0.030(5) 0.041(5) 0.005(4) -0.002(4) 0.001(4)
C02P 0.055(6) 0.041(5) 0.040(5) 0.016(4) 0.015(4) 0.009(4)
C02Q 0.026(4) 0.048(6) 0.069(6) 0.026(5) 0.024(4) 0.010(4)
C02R 0.025(4) 0.036(5) 0.040(5) 0.003(4) 0.002(3) 0.004(3)
C02S 0.037(5) 0.054(6) 0.062(6) 0.027(5) 0.019(4) 0.024(4)
C02T 0.038(5) 0.043(5) 0.051(5) 0.021(4) 0.018(4) 0.016(4)
C02U 0.035(5) 0.059(7) 0.066(7) 0.018(5) 0.017(5) 0.013(5)
C02V 0.036(5) 0.040(5) 0.068(6) 0.022(5) 0.024(4) 0.017(4)
C02W 0.033(4) 0.047(6) 0.046(5) 0.005(4) 0.005(4) 0.014(4)
C02X 0.047(5) 0.039(5) 0.055(6) 0.001(5) 0.026(5) -0.001(4)
C02Y 0.038(5) 0.039(5) 0.053(6) -0.009(5) 0.013(4) -0.025(4)
C02Z 0.029(4) 0.045(5) 0.049(5) 0.000(5) 0.004(4) 0.004(4)
C030 0.053(6) 0.060(7) 0.091(8) 0.047(6) 0.045(6) 0.029(5)
C031 0.036(5) 0.049(6) 0.050(6) 0.015(5) 0.012(4) -0.003(4)
C032 0.052(6) 0.048(6) 0.061(7) 0.029(5) -0.012(5) 0.003(5)
C033 0.034(5) 0.064(7) 0.091(8) 0.047(7) 0.027(5) 0.020(5)
C034 0.066(7) 0.026(5) 0.080(8) 0.026(5) 0.036(6) 0.009(4)
C035 0.045(5) 0.041(5) 0.055(6) 0.004(5) 0.023(5) -0.007(4)
C036 0.051(6) 0.044(6) 0.082(8) 0.038(6) 0.034(6) 0.007(5)
C037 0.083(8) 0.048(6) 0.045(6) 0.024(5) 0.022(5) 0.019(6)
C038 0.062(6) 0.043(5) 0.036(5) 0.020(4) 0.015(4) 0.008(5)
C039 0.060(6) 0.045(6) 0.049(6) 0.020(5) -0.002(5) 0.018(5)
C03A 0.020(4) 0.068(7) 0.076(7) 0.032(6) 0.011(4) 0.010(4)
C03B 0.027(4) 0.055(6) 0.068(7) 0.022(5) 0.010(4) 0.008(4)
C03C 0.037(5) 0.071(8) 0.067(7) -0.003(6) 0.001(5) 0.029(6)
C03D 0.048(6) 0.088(10) 0.099(10) 0.036(8) 0.031(7) 0.038(7)
C03E 0.029(4) 0.050(6) 0.052(6) -0.009(5) 0.002(4) -0.003(4)
C03F 0.077(8) 0.040(6) 0.055(6) 0.021(5) 0.001(6) 0.016(5)
C03G 0.070(7) 0.026(5) 0.058(7) 0.008(5) -0.018(6) -0.007(5)
C03H 0.075(8) 0.054(7) 0.118(11) 0.043(8) 0.053(8) 0.043(6)
C03I 0.070(8) 0.081(9) 0.123(12) 0.058(9) 0.039(8) 0.050(8)
C03J 0.049(6) 0.054(6) 0.075(8) 0.017(6) 0.036(6) 0.002(5)
C03K 0.071(8) 0.080(9) 0.065(8) 0.017(7) 0.035(7) -0.024(7)
C03L 0.052(6) 0.049(6) 0.059(7) 0.009(5) 0.031(5) -0.004(5)
C03M 0.061(7) 0.065(7) 0.101(9) 0.047(7) 0.048(7) 0.040(6)
C03N 0.089(9) 0.074(8) 0.053(6) 0.045(6) 0.025(6) 0.017(7)
C03O 0.030(5) 0.078(9) 0.085(9) 0.010(7) 0.014(5) 0.024(5)
C03P 0.109(11) 0.063(8) 0.063(8) 0.042(7) 0.032(7) 0.016(7)
C03Q 0.077(6) 0.067(6) 0.062(6) 0.006(5) 0.031(5) -0.015(5)
C03R 0.089(8) 0.041(6) 0.045(6) 0.020(5) 0.026(6) 0.017(6)
C03S 0.111(11) 0.041(6) 0.058(7) 0.027(6) 0.016(7) 0.003(6)
C03T 0.054(7) 0.084(10) 0.165(16) 0.062(11) 0.042(9) 0.047(7)
C03U 0.069(8) 0.063(7) 0.118(11) 0.057(8) 0.059(8) 0.037(6)
C03V 0.074(6) 0.082(7) 0.076(6) 0.001(6) 0.030(5) -0.017(6)
C03W 0.078(9) 0.079(9) 0.053(7) 0.011(7) 0.028(6) -0.023(7)
C03X 0.064(9) 0.120(14) 0.062(8) -0.003(9) -0.003(7) 0.030(9)
C03Y 0.115(14) 0.126(15) 0.057(8) 0.005(9) 0.038(9) 0.044(12)
C03Z 0.078(6) 0.066(6) 0.064(6) -0.016(5) 0.013(5) -0.024(6)
C040 0.074(7) 0.094(7) 0.090(7) -0.018(6) 0.026(6) -0.012(6)
C041 0.078(9) 0.104(12) 0.064(8) 0.038(8) 0.021(7) -0.030(8)
C043 0.131(16) 0.084(11) 0.077(10) 0.012(9) 0.017(10) 0.054(11)
C044 0.079(7) 0.103(8) 0.092(7) -0.027(7) 0.019(6) -0.015(6)
C046 0.064(10) 0.20(2) 0.090(13) 0.002(14) 0.002(9) 0.037(13)
C047 0.136(19) 0.073(12) 0.18(2) -0.005(13) 0.083(18) -0.010(12)
C049 0.078(7) 0.108(8) 0.103(8) -0.030(7) 0.014(7) -0.006(7)
Br2 0.083(3) 0.056(3) 0.039(2) 0.0037(19) 0.020(2) 0.001(2)
Br3 0.040(3) 0.076(4) 0.070(3) 0.002(2) -0.008(2) 0.009(2)
Cs1 0.0921(19) 0.128(2) 0.291(5) 0.113(3) -0.042(3) -0.0024(17)
Br1 0.055(3) 0.075(4) 0.078(4) -0.004(2) 0.022(3) -0.032(2)
Br5 0.121(6) 0.043(3) 0.154(8) 0.047(4) -0.070(5) -0.013(3)
C1 0.23(3) 0.110(15) 0.16(2) 0.063(15) 0.15(2) 0.072(18)

loop_
_atom_type_symbol
_atom_type_description
_atom_type_scat_dispersion_real
_atom_type_scat_dispersion_imag
_atom_type_scat_source
C C 0.0181 0.0091 'International Tables Vol C Tables 4.2.6.8 and 6.1.1.4'
H H 0.0000 0.0000 'International Tables Vol C Tables 4.2.6.8 and 6.1.1.4'
Br Br -0.6763 1.2805 'International Tables Vol C Tables 4.2.6.8 and 6.1.1.4'
Cs Cs -0.7457 7.9052 'International Tables Vol C Tables 4.2.6.8 and 6.1.1.4'
N N 0.0311 0.0180 'International Tables Vol C Tables 4.2.6.8 and 6.1.1.4'
O O 0.0492 0.0322 'International Tables Vol C Tables 4.2.6.8 and 6.1.1.4'
Ti Ti 0.2191 1.8069 'International Tables Vol C Tables 4.2.6.8 and 6.1.1.4'

loop_
_geom_angle_atom_site_label_1
_geom_angle_atom_site_label_2
_geom_angle_atom_site_label_3
_geom_angle
_geom_angle_site_symmetry_1
_geom_angle_site_symmetry_3
_geom_angle_publ_flag
O00Y Cs01 O015 47.95(14) . . ?
O00Y Cs01 O018 76.38(15) . . ?
O00Y Cs01 O01I 62.61(14) . . ?
O00Y Cs01 O01J 119.51(14) . . ?
O00Y Cs01 O01P 142.29(15) . . ?
O00Z Cs01 O00Y 41.04(14) . . ?
O00Z Cs01 O015 84.65(15) . . ?
O00Z Cs01 O016 127.88(16) . . ?
O00Z Cs01 O018 60.73(15) . . ?
O00Z Cs01 O01A 107.83(16) . . ?
O00Z Cs01 O01E 77.80(15) . . ?
O00Z Cs01 O01G 123.80(16) . . ?
O00Z Cs01 O01I 101.23(15) . . ?
O00Z Cs01 O01J 152.96(16) . . ?
O00Z Cs01 O01P 140.13(16) . . ?
O015 Cs01 O01J 71.91(14) . . ?
O016 Cs01 O00Y 167.69(16) . . ?
O016 Cs01 O015 144.34(16) . . ?
O016 Cs01 O018 93.14(16) . . ?
O016 Cs01 O01A 109.99(16) . . ?
O016 Cs01 O01E 53.15(17) . . ?
O016 Cs01 O01G 62.66(16) . . ?
O016 Cs01 O01I 124.78(16) . . ?
O016 Cs01 O01J 72.78(16) . . ?
O016 Cs01 O01P 38.67(16) . . ?
O018 Cs01 O015 118.46(14) . . ?
O018 Cs01 O01J 143.07(16) . . ?
O01A Cs01 O00Y 81.44(15) . . ?
O01A Cs01 O015 36.90(15) . . ?
O01A Cs01 O018 155.32(16) . . ?
O01A Cs01 O01I 69.76(18) . . ?
O01A Cs01 O01J 45.13(16) . . ?
O01A Cs01 O01P 111.75(17) . . ?
O01E Cs01 O00Y 117.99(15) . . ?
O01E Cs01 O015 140.96(16) . . ?
O01E Cs01 O018 82.45(16) . . ?
O01E Cs01 O01A 118.04(18) . . ?
O01E Cs01 O01G 73.71(17) . . ?
O01E Cs01 O01I 172.13(17) . . ?
O01E Cs01 O01J 112.23(16) . . ?
O01E Cs01 O01P 87.77(16) . . ?
O01G Cs01 O00Y 125.89(15) . . ?
O01G Cs01 O015 88.25(15) . . ?
O01G Cs01 O018 153.10(16) . . ?
O01G Cs01 O01A 51.54(16) . . ?
O01G Cs01 O01I 112.70(17) . . ?
O01G Cs01 O01J 44.45(17) . . ?
O01G Cs01 O01P 85.93(17) . . ?
O01I Cs01 O015 45.93(16) . . ?
O01I Cs01 O018 90.25(16) . . ?
O01I Cs01 O01J 72.16(16) . . ?
O01I Cs01 O01P 88.15(15) . . ?
O01P Cs01 O015 125.91(16) . . ?
O01P Cs01 O018 80.80(17) . . ?
O01P Cs01 O01J 66.79(17) . . ?
O01T Cs01 O00Y 100.56(16) . . ?
O01T Cs01 O00Z 132.38(17) . . ?
O01T Cs01 O015 80.12(17) . . ?
O01T Cs01 O016 85.28(17) . . ?
O01T Cs01 O018 88.00(19) . . ?
O01T Cs01 O01A 85.5(2) . . ?
O01T Cs01 O01E 136.39(17) . . ?
O01T Cs01 O01G 100.6(2) . . ?
O01T Cs01 O01I 39.75(16) . . ?
O01T Cs01 O01J 57.57(19) . . ?
O01T Cs01 O01P 48.64(17) . . ?
Br1 Br0D C02Y 90.2(13) . . ?
C03C Br0F Cs1 90.0(5) . . ?
O00X Ti0G Cs01 107.82(19) . . ?
O00X Ti0G O00Z 85.7(2) . . ?
O00X Ti0G O010 92.1(3) . . ?
O00X Ti0G O012 92.9(3) . . ?
O00X Ti0G O014 169.1(3) . . ?
O00Z Ti0G Cs01 38.93(17) . . ?
O00Z Ti0G O010 84.8(2) . . ?
O010 Ti0G Cs01 114.94(17) . . ?
O012 Ti0G Cs01 65.64(19) . . ?
O012 Ti0G O00Z 98.0(3) . . ?
O012 Ti0G O010 174.5(2) . . ?
O012 Ti0G O014 87.2(3) . . ?
O013 Ti0G Cs01 145.0(2) . . ?
O013 Ti0G O00X 99.1(3) . . ?
O013 Ti0G O00Z 169.1(3) . . ?
O013 Ti0G O010 85.2(2) . . ?
O013 Ti0G O012 91.6(3) . . ?
O013 Ti0G O014 91.8(3) . . ?
O014 Ti0G Cs01 62.34(19) . . ?
O014 Ti0G O00Z 83.5(2) . . ?
O014 Ti0G O010 88.4(2) . . ?
C039 Br0H Cs1 109.2(4) . . ?
O016 Ti0I Cs01 42.84(18) . . ?
O016 Ti0I O01E 83.6(2) . . ?
O019 Ti0I Cs01 96.7(2) . . ?
O019 Ti0I O016 84.5(3) . . ?
O019 Ti0I O01C 167.0(3) . . ?
O019 Ti0I O01E 86.4(3) . . ?
O019 Ti0I O01F 97.3(3) . . ?
O01C Ti0I Cs01 70.53(19) . . ?
O01C Ti0I O016 87.4(3) . . ?
O01C Ti0I O01E 82.6(3) . . ?
O01E Ti0I Cs01 43.89(17) . . ?
O01F Ti0I Cs01 123.6(2) . . ?
O01F Ti0I O016 166.3(3) . . ?
O01F Ti0I O01C 88.3(3) . . ?
O01F Ti0I O01E 83.0(3) . . ?
O01O Ti0I Cs01 134.5(3) . . ?
O01O Ti0I O016 96.4(3) . . ?
O01O Ti0I O019 98.2(3) . . ?
O01O Ti0I O01C 92.8(3) . . ?
O01O Ti0I O01E 175.4(3) . . ?
O01O Ti0I O01F 96.8(3) . . ?
O01B Ti0J O018 80.6(3) . . ?
O01B Ti0J O01D 86.4(3) . . ?
O01D Ti0J O018 87.6(3) . . ?
O01H Ti0J O018 170.5(3) . . ?
O01H Ti0J O01B 93.6(3) . . ?
O01H Ti0J O01D 84.5(3) . . ?
O01H Ti0J O01M 102.0(3) . . ?
O01L Ti0J O018 97.3(3) . . ?
O01L Ti0J O01B 85.6(3) . . ?
O01L Ti0J O01D 169.8(3) . . ?
O01L Ti0J O01H 89.6(3) . . ?
O01L Ti0J O01M 95.7(3) . . ?
O01M Ti0J O018 83.8(3) . . ?
O01M Ti0J O01B 164.4(3) . . ?
O01M Ti0J O01D 93.8(3) . . ?
Br5 Br0M C03G 79.8(15) . . ?
O01A Ti0N Cs01 45.44(18) . . ?
O01A Ti0N O01G 85.5(3) . . ?
O01A Ti0N O01J 83.3(3) . . ?
O01G Ti0N Cs01 45.59(18) . . ?
O01G Ti0N O01J 80.4(3) . . ?
O01J Ti0N Cs01 61.5(2) . . ?
O01N Ti0N Cs01 109.7(2) . . ?
O01N Ti0N O01A 99.7(3) . . ?
O01N Ti0N O01G 84.3(3) . . ?
O01N Ti0N O01J 164.2(3) . . ?
O01N Ti0N O01W 91.9(4) . . ?
O01R Ti0N Cs01 126.1(2) . . ?
O01R Ti0N O01A 85.3(3) . . ?
O01R Ti0N O01G 170.9(3) . . ?
O01R Ti0N O01J 98.7(4) . . ?
O01R Ti0N O01N 97.0(4) . . ?
O01R Ti0N O01W 99.3(4) . . ?
O01W Ti0N Cs01 124.6(3) . . ?
O01W Ti0N O01A 166.9(4) . . ?
O01W Ti0N O01G 89.6(3) . . ?
O01W Ti0N O01J 83.9(4) . . ?
O01P Ti0P Cs01 48.2(2) . . ?
O01P Ti0P O01T 83.1(3) . . ?
O01Q Ti0P Cs01 95.9(2) . . ?
O01Q Ti0P O01P 90.0(3) . . ?
O01Q Ti0P O01T 84.1(3) . . ?
O01S Ti0P Cs01 78.5(2) . . ?
O01S Ti0P O01P 87.2(3) . . ?
O01S Ti0P O01Q 174.3(3) . . ?
O01S Ti0P O01T 90.6(3) . . ?
O01T Ti0P Cs01 37.01(19) . . ?
O01U Ti0P Cs01 143.6(3) . . ?
O01U Ti0P O01P 96.4(4) . . ?
O01U Ti0P O01Q 91.2(4) . . ?
O01U Ti0P O01S 94.1(4) . . ?
O01U Ti0P O01T 175.2(4) . . ?
O01U Ti0P O01V 95.3(4) . . ?
O01V Ti0P Cs01 120.3(3) . . ?
O01V Ti0P O01P 168.3(3) . . ?
O01V Ti0P O01Q 89.9(4) . . ?
O01V Ti0P O01S 91.9(4) . . ?
O01V Ti0P O01T 85.3(3) . . ?
C044 Br Cs1 104.9(7) . . ?
O00Y Ti0T Cs01 57.15(17) . . ?
O00Y Ti0T O011 142.1(3) . 2_665 ?
O00Y Ti0T O015 87.8(3) . . ?
O00Y Ti0T O017 90.0(3) . . ?
O011 Ti0T Cs01 156.8(2) 2_665 . ?
O011 Ti0T O015 94.0(3) 2_665 . ?
O011 Ti0T O017 86.7(3) 2_665 . ?
O015 Ti0T Cs01 70.8(2) . . ?
O015 Ti0T O017 177.3(3) . . ?
O017 Ti0T Cs01 109.3(2) . . ?
O01I Ti0T Cs01 60.0(2) . . ?
O01I Ti0T O00Y 115.1(3) . . ?
O01I Ti0T O011 102.7(3) . 2_665 ?
O01I Ti0T O015 85.9(3) . . ?
O01I Ti0T O017 96.5(3) . . ?
C01Y O00X Ti0G 133.0(5) . . ?
Ti0T O00Y Cs01 90.7(2) . . ?
C01X O00Y Cs01 93.1(5) . . ?
C01X O00Y Ti0T 151.9(5) . . ?
Ti0G O00Z Cs01 116.8(2) . . ?
C01X O00Z Cs01 98.4(4) . . ?
C01X O00Z Ti0G 133.3(5) . . ?
C01Z O010 Ti0G 132.3(5) . . ?
C01Z O011 Ti0T 113.6(5) . 2_665 ?
C02C O012 Ti0G 134.3(6) . . ?
C020 O013 Ti0G 132.4(6) . . ?
C02E O014 Ti0G 147.5(6) . . ?
Ti0T O015 Cs01 77.4(2) . . ?
C021 O015 Cs01 86.3(5) . . ?
C021 O015 Ti0T 149.2(7) . . ?
Ti0I O016 Cs01 110.6(2) . . ?
C022 O016 Cs01 93.7(5) . . ?
C022 O016 Ti0I 133.0(6) . . ?
C023 O017 Ti0T 128.2(6) . . ?
Ti0J O018 Cs01 117.3(3) . . ?
C02C O018 Cs01 108.1(5) . . ?
C02C O018 Ti0J 131.4(5) . . ?
C02S O019 Ti0I 134.7(6) . . ?
Ti0N O01A Cs01 107.9(2) . . ?
C021 O01A Cs01 110.4(5) . . ?
C021 O01A Ti0N 134.7(6) . . ?
C023 O01B Ti0J 128.9(6) . . ?
C02R O01C Ti0I 154.0(6) . . ?
C02X O01D Ti0J 132.6(7) . . ?
Ti0I O01E Cs01 107.7(2) . . ?
C02E O01E Cs01 113.9(5) . . ?
C02E O01E Ti0I 132.2(5) . . ?
C02B O01F Ti0I 131.9(6) . . ?
Ti0N O01G Cs01 106.7(2) . . ?
C02R O01G Cs01 120.3(6) . . ?
C02R O01G Ti0N 129.5(6) . . ?
C02K O01H Ti0J 132.9(6) . . ?
Ti0T O01I Cs01 88.8(2) . . ?
C02P O01I Cs01 92.4(6) . . ?
C02P O01I Ti0T 178.8(8) . . ?
Ti0N O01J Cs01 89.4(2) . . ?
C02H O01J Cs01 106.8(6) . . ?
C02H O01J Ti0N 132.1(8) . . ?
C02Q O01L Ti0J 125.0(7) . . ?
C02V O01M Ti0J 135.9(6) . . ?
Ti0N O01N Cs1 93.9(3) . . ?
C02G O01N Ti0N 131.1(7) . . ?
C02G O01N Cs1 102.6(6) . . ?
C03X O01O Ti0I 164.3(9) . . ?
Ti0P O01P Cs01 105.8(3) . . ?
C022 O01P Cs01 79.5(5) . . ?
C022 O01P Ti0P 170.2(7) . . ?
C02X O01Q Ti0P 133.9(7) . . ?
Ti0N O01R Cs1 93.8(3) . . ?
C02O O01R Ti0N 137.0(6) . . ?
C02O O01R Cs1 122.5(6) . . ?
C02H O01S Ti0P 147.5(7) . . ?
Ti0P O01T Cs01 119.2(3) . . ?
C02P O01T Cs01 103.6(6) . . ?
C02P O01T Ti0P 134.9(6) . . ?
C03Y O01U Ti0P 165.7(11) . . ?
C03R O01V Ti0P 134.5(7) . . ?
Ti0N O01W Cs1 94.5(3) . . ?
C03Z O01W Ti0N 130.9(10) . . ?
C03Z O01W Cs1 134.4(9) . . ?
O00Y C01X O00Z 119.2(7) . . ?
O00Y C01X C029 121.6(7) . . ?
O00Z C01X C029 119.1(7) . . ?
O00X C01Y C025 121.1(8) . . ?
O00X C01Y C029 122.6(7) . . ?
C025 C01Y C029 116.3(8) . . ?
O010 C01Z C02A 119.5(8) . . ?
O011 C01Z O010 121.3(8) . . ?
O011 C01Z C02A 119.2(7) . . ?
O013 C020 C02A 122.2(8) . . ?
O013 C020 C02M 120.0(8) . . ?
C02A C020 C02M 117.8(8) . . ?
O015 C021 Cs01 74.8(5) . . ?
O015 C021 O01A 122.1(8) . . ?
O015 C021 C028 120.6(8) . . ?
O01A C021 Cs01 50.9(4) . . ?
O01A C021 C028 117.3(7) . . ?
C028 C021 Cs01 156.8(6) . . ?
O016 C022 O01P 119.9(8) . . ?
O016 C022 C02F 122.0(8) . . ?
O01P C022 C02F 118.1(8) . . ?
O017 C023 O01B 122.2(8) . . ?
O017 C023 C02D 118.4(9) . . ?
O01B C023 C02D 119.3(8) . . ?
C026 C024 Br02 118.0(7) . . ?
C026 C024 C027 121.2(8) . . ?
C027 C024 Br02 120.8(6) . . ?
C01Y C025 Br04 118.3(7) . . ?
C027 C025 Br04 118.7(6) . . ?
C027 C025 C01Y 123.1(8) . . ?
C024 C026 H026 120.0 . . ?
C024 C026 C029 120.1(8) . . ?
C029 C026 H026 120.0 . . ?
C024 C027 C025 118.8(8) . . ?
C024 C027 H027 120.6 . . ?
C025 C027 H027 120.6 . . ?
C02O C028 C021 123.1(8) . . ?
C02O C028 C032 120.5(9) . . ?
C032 C028 C021 116.3(8) . . ?
C01Y C029 C01X 121.5(7) . . ?
C026 C029 C01X 118.1(7) . . ?
C026 C029 C01Y 120.4(7) . . ?
C020 C02A C01Z 121.1(7) . . ?
C020 C02A C02J 121.0(8) . . ?
C02J C02A C01Z 117.9(8) . . ?
O01F C02B C02N 123.8(8) . . ?
O01F C02B C02Y 118.4(8) . . ?
C02Y C02B C02N 117.6(9) . . ?
O012 C02C C02T 117.4(8) . . ?
O018 C02C O012 120.1(7) . . ?
O018 C02C C02T 122.5(8) . . ?
C02I C02D C023 118.2(9) . . ?
C02I C02D C02Q 121.2(9) . . ?
C02Q C02D C023 120.6(9) . . ?
O014 C02E Cs01 81.6(5) . . ?
O014 C02E O01E 122.1(8) . . ?
O014 C02E C02N 117.3(8) . . ?
O01E C02E Cs01 48.3(4) . . ?
O01E C02E C02N 120.6(8) . . ?
C02N C02E Cs01 146.5(6) . . ?
C02S C02F C022 120.1(8) . . ?
C02U C02F C022 119.9(9) . . ?
C02U C02F C02S 119.9(9) . . ?
O01N C02G C02W 123.1(9) . . ?
O01N C02G C03C 120.4(10) . . ?
C03C C02G C02W 116.5(11) . . ?
O01J C02H O01S 122.3(10) . . ?
O01J C02H C03Q 120.6(13) . . ?
O01S C02H C03Q 117.1(11) . . ?
C02D C02I H02I 121.0 . . ?
C03B C02I C02D 118.0(9) . . ?
C03B C02I H02I 121.0 . . ?
C02A C02J H02J 120.2 . . ?
C036 C02J C02A 119.6(9) . . ?
C036 C02J H02J 120.2 . . ?
O01H C02K C035 119.6(10) . . ?
O01H C02K C03L 122.4(9) . . ?
C03L C02K C035 118.0(11) . . ?
C02N C02L H02L 120.0 . . ?
C031 C02L H02L 120.0 . . ?
C031 C02L C02N 120.0(8) . . ?
C020 C02M Br06 119.2(7) . . ?
C034 C02M Br06 119.7(7) . . ?
C034 C02M C020 121.2(9) . . ?
C02B C02N C02E 121.3(8) . . ?
C02B C02N C02L 120.2(8) . . ?
C02L C02N C02E 118.5(8) . . ?
O01R C02O C028 122.0(9) . . ?
O01R C02O C039 120.6(9) . . ?
C028 C02O C039 117.4(8) . . ?
O01I C02P O01T 121.6(9) . . ?
O01I C02P C038 118.3(9) . . ?
O01T C02P C038 120.1(9) . . ?
O01L C02Q C02D 123.1(9) . . ?
O01L C02Q C033 118.8(9) . . ?
C02D C02Q C033 118.1(9) . . ?
O01C C02R Cs01 88.0(5) . . ?
O01C C02R O01G 122.3(8) . . ?
O01C C02R C02W 117.0(8) . . ?
O01G C02R Cs01 43.5(4) . . ?
O01G C02R C02W 120.6(9) . . ?
C02W C02R Cs01 140.4(6) . . ?
O019 C02S C02F 124.1(8) . . ?
O019 C02S C03I 118.5(10) . . ?
C03I C02S C02F 117.4(10) . . ?
C02V C02T C02C 120.6(8) . . ?
C02V C02T C030 120.5(9) . . ?
C030 C02T C02C 118.8(8) . . ?
C02F C02U H02U 120.1 . . ?
C03D C02U C02F 119.9(12) . . ?
C03D C02U H02U 120.1 . . ?
O01M C02V C02T 122.8(8) . . ?
O01M C02V C03M 119.8(9) . . ?
C03M C02V C02T 117.4(9) . . ?
C02G C02W C02R 121.3(9) . . ?
C02G C02W C02Z 120.0(9) . . ?
C02Z C02W C02R 118.3(9) . . ?
O01D C02X O01Q 119.9(9) . . ?
O01D C02X C03L 120.9(11) . . ?
O01Q C02X C03L 119.2(10) . . ?
Br0D C02Y Br1 17.9(3) . . ?
C02B C02Y Br0D 118.7(8) . . ?
C02B C02Y Br1 117.4(8) . . ?
C03J C02Y Br0D 119.1(8) . . ?
C03J C02Y C02B 122.0(9) . . ?
C03J C02Y Br1 119.1(8) . . ?
C02W C02Z H02Z 119.9 . . ?
C03E C02Z C02W 120.2(10) . . ?
C03E C02Z H02Z 119.9 . . ?
C02T C030 H030 120.1 . . ?
C03U C030 C02T 119.9(10) . . ?
C03U C030 H030 120.1 . . ?
C02L C031 Br05 118.7(7) . . ?
C02L C031 C03J 121.3(10) . . ?
C03J C031 Br05 120.0(7) . . ?
C028 C032 H032 120.4 . . ?
C03G C032 C028 119.3(9) . . ?
C03G C032 H032 120.4 . . ?
C02Q C033 Br08 118.9(9) . . ?
C03A C033 Br08 119.9(8) . . ?
C03A C033 C02Q 121.2(10) . . ?
C02M C034 H034 120.2 . . ?
C02M C034 C036 119.6(8) . . ?
C036 C034 H034 120.2 . . ?
C02K C035 Br4 118.3(9) . . ?
C03K C035 Br4 118.9(8) . . ?
C03K C035 C02K 122.6(12) . . ?
C02J C036 Br09 120.2(8) . . ?
C02J C036 C034 120.8(9) . . ?
C034 C036 Br09 119.0(7) . . ?
C038 C037 H037 119.0 . . ?
C038 C037 C03S 122.0(11) . . ?
C03S C037 H037 119.0 . . ?
C037 C038 C02P 119.9(9) . . ?
C037 C038 C03R 119.4(9) . . ?
C03R C038 C02P 120.8(9) . . ?
C02O C039 Br0H 119.2(8) . . ?
C03F C039 Br0H 119.9(8) . . ?
C03F C039 C02O 121.0(9) . . ?
C033 C03A H03A 120.7 . . ?
C03B C03A C033 118.6(10) . . ?
C03B C03A H03A 120.7 . . ?
C02I C03B Br07 118.5(8) . . ?
C03A C03B Br07 118.7(8) . . ?
C03A C03B C02I 122.8(10) . . ?
C02G C03C Br0F 118.1(10) . . ?
C03O C03C Br0F 118.7(9) . . ?
C03O C03C C02G 123.1(11) . . ?
C02U C03D Br0O 119.6(11) . . ?
C02U C03D C03T 121.3(12) . . ?
C03T C03D Br0O 119.1(10) . . ?
C02Z C03E Br0C 119.3(9) . . ?
C02Z C03E C03O 121.4(11) . . ?
C03O C03E Br0C 119.2(9) . . ?
C039 C03F H03F 119.9 . . ?
C03G C03F C039 120.1(10) . . ?
C03G C03F H03F 119.9 . . ?
C032 C03G Br0M 121.5(9) . . ?
C032 C03G Br5 114.9(9) . . ?
C03F C03G Br0M 116.2(9) . . ?
C03F C03G C032 121.8(10) . . ?
C03F C03G Br5 121.9(9) . . ?
Br5 C03G Br0M 20.1(4) . . ?
C03M C03H H03H 120.5 . . ?
C03M C03H C03U 119.1(10) . . ?
C03U C03H H03H 120.5 . . ?
C02S C03I Br0L 117.5(10) . . ?
C03T C03I Br0L 121.8(10) . . ?
C03T C03I C02S 120.7(13) . . ?
C02Y C03J H03J 120.6 . . ?
C031 C03J C02Y 118.8(9) . . ?
C031 C03J H03J 120.6 . . ?
C035 C03K H03K 120.7 . . ?
C035 C03K C041 118.7(11) . . ?
C041 C03K H03K 120.7 . . ?
C02K C03L C02X 121.7(11) . . ?
C02K C03L C03W 120.8(10) . . ?
C03W C03L C02X 117.4(12) . . ?
C02V C03M Br0A 118.8(8) . . ?
C03H C03M Br0A 119.3(8) . . ?
C03H C03M C02V 121.9(10) . . ?
C03P C03N Br0B 121.5(9) . . ?
C03P C03N C03R 119.7(11) . . ?
C03R C03N Br0B 118.8(10) . . ?
C03C C03O C03E 118.8(10) . . ?
C03C C03O H03O 120.6 . . ?
C03E C03O H03O 120.6 . . ?
C03N C03P H03P 119.5 . . ?
C03N C03P C03S 120.9(11) . . ?
C03S C03P H03P 119.5 . . ?
C03V C03Q C02H 114.4(14) . . ?
C03Z C03Q C02H 122.0(12) . . ?
C03Z C03Q C03V 123.4(13) . . ?
O01V C03R C038 124.2(9) . . ?
O01V C03R C03N 117.4(10) . . ?
C038 C03R C03N 118.4(10) . . ?
C037 C03S Br0K 120.6(10) . . ?
C037 C03S C03P 119.6(11) . . ?
C03P C03S Br0K 119.8(9) . . ?
C03D C03T C03I 120.7(12) . . ?
C03D C03T H03T 119.7 . . ?
C03I C03T H03T 119.7 . . ?
C030 C03U Br0E 120.7(9) . . ?
C030 C03U C03H 121.3(11) . . ?
C03H C03U Br0E 117.8(9) . . ?
C03Q C03V H03V 119.9 . . ?
C040 C03V C03Q 120.1(16) . . ?
C040 C03V H03V 119.9 . . ?
C03L C03W H03W 121.2 . . ?
C041 C03W C03L 117.6(14) . . ?
C041 C03W H03W 121.2 . . ?
O01O C03X H03X 110.9 . . ?
O01O C03X C046 109.5(13) . . ?
O01O C03X C047 102.4(16) . . ?
C046 C03X H03X 110.9 . . ?
C046 C03X C047 112(2) . . ?
C047 C03X H03X 110.9 . . ?
O01U C03Y H03Y 105.7 . . ?
O01U C03Y C043 107.2(15) . . ?
C043 C03Y H03Y 105.7 . . ?
C1 C03Y O01U 112.7(18) . . ?
C1 C03Y H03Y 105.7 . . ?
C1 C03Y C043 119(2) . . ?
O01W C03Z C03Q 122.7(12) . . ?
O01W C03Z C044 120.1(16) . . ?
C044 C03Z C03Q 117.0(15) . . ?
C03V C040 Br0R 122.4(15) . . ?
C03V C040 Br2 129.8(16) . . ?
C049 C040 Br0R 120.1(12) . . ?
C049 C040 C03V 117.5(17) . . ?
C049 C040 Br2 89.3(14) . . ?
C03K C041 Br0Q 119.7(9) . . ?
C03K C041 C03W 122.2(14) . . ?
C03W C041 Br0Q 117.9(12) . . ?
C03Y C043 H04A 109.5 . . ?
C03Y C043 H04B 109.5 . . ?
C03Y C043 H04C 109.5 . . ?
H04A C043 H04B 109.5 . . ?
H04A C043 H04C 109.5 . . ?
H04B C043 H04C 109.5 . . ?
C03Z C044 Br 119.8(14) . . ?
C03Z C044 C049 118.3(18) . . ?
C03Z C044 Br3 110.1(14) . . ?
C049 C044 Br 120.6(13) . . ?
C049 C044 Br3 130.3(13) . . ?
C03X C046 H04D 109.5 . . ?
C03X C046 H04E 109.5 . . ?
C03X C046 H04F 109.5 . . ?
H04D C046 H04E 109.5 . . ?
H04D C046 H04F 109.5 . . ?
H04E C046 H04F 109.5 . . ?
C03X C047 H04G 109.5 . . ?
C03X C047 H04H 109.5 . . ?
C03X C047 H04I 109.5 . . ?
H04G C047 H04H 109.5 . . ?
H04G C047 H04I 109.5 . . ?
H04H C047 H04I 109.5 . . ?
C040 C049 C044 123.3(16) . . ?
C040 C049 H049 118.3 . . ?
C044 C049 H049 118.3 . . ?
C044 Br3 Cs1 111.6(4) . . ?
Br0F Cs1 Br 94.66(11) . . ?
Br0F Cs1 Cs1 134.85(19) . 2_766 ?
Br0H Cs1 Br0F 113.91(12) . . ?
Br0H Cs1 Br 126.08(16) . . ?
Br0H Cs1 O01N 94.31(15) . . ?
Br0H Cs1 O01R 50.15(13) . . ?
Br0H Cs1 O01W 87.71(17) . . ?
Br0H Cs1 Cs1 72.41(8) . 2_766 ?
Br Cs1 Cs1 118.11(17) . 2_766 ?
O01N Cs1 Br0F 48.68(14) . . ?
O01N Cs1 Br 70.83(15) . . ?
O01N Cs1 O01R 45.82(19) . . ?
O01N Cs1 Cs1 166.62(17) . 2_766 ?
O01R Cs1 Br0F 84.52(16) . . ?
O01R Cs1 Br 91.77(15) . . ?
O01R Cs1 Cs1 121.56(18) . 2_766 ?
O01W Cs1 Br0F 91.37(17) . . ?
O01W Cs1 Br 44.97(13) . . ?
O01W Cs1 O01N 44.65(19) . . ?
O01W Cs1 O01R 46.85(17) . . ?
O01W Cs1 Cs1 133.7(3) . 2_766 ?
Br3 Cs1 Br0F 104.29(15) . . ?
Br3 Cs1 Br0H 127.7(2) . . ?
Br3 Cs1 O01N 84.87(18) . . ?
Br3 Cs1 O01R 102.7(2) . . ?
Br3 Cs1 O01W 56.15(16) . . ?
Br3 Cs1 Cs1 104.41(18) . 2_766 ?
Br0D Br1 C02Y 71.8(12) . . ?
Br0M Br5 C03G 80.1(15) . . ?
C03Y C1 H1A 109.5 . . ?
C03Y C1 H1B 109.5 . . ?
C03Y C1 H1C 109.5 . . ?
H1A C1 H1B 109.5 . . ?
H1A C1 H1C 109.5 . . ?
H1B C1 H1C 109.5 . . ?

loop_
_geom_bond_atom_site_label_1
_geom_bond_atom_site_label_2
_geom_bond_distance
_geom_bond_site_symmetry_2
_geom_bond_publ_flag
Cs01 O00Y 3.183(6) . ?
Cs01 O00Z 3.041(6) . ?
Cs01 O015 3.667(7) . ?
Cs01 O016 3.104(6) . ?
Cs01 O018 3.519(6) . ?
Cs01 O01A 3.137(6) . ?
Cs01 O01E 3.109(6) . ?
Cs01 O01G 3.125(6) . ?
Cs01 O01I 3.281(7) . ?
Cs01 O01J 3.684(7) . ?
Cs01 O01P 3.413(7) . ?
Cs01 O01T 3.040(7) . ?
Br02 C024 1.886(8) . ?
Br4 C035 1.909(12) . ?
Br04 C025 1.897(9) . ?
Br05 C031 1.895(11) . ?
Br06 C02M 1.875(10) . ?
Br07 C03B 1.900(11) . ?
Br08 C033 1.882(11) . ?
Br09 C036 1.895(10) . ?
Br0A C03M 1.887(11) . ?
Br0B C03N 1.889(13) . ?
Br0C C03E 1.897(12) . ?
Br0D C02Y 1.867(11) . ?
Br0D Br1 0.605(8) . ?
Br0E C03U 1.893(12) . ?
Br0F C03C 1.891(12) . ?
Br0F Cs1 3.706(6) . ?
Ti0G O00X 1.867(5) . ?
Ti0G O00Z 1.990(6) . ?
Ti0G O010 2.018(6) . ?
Ti0G O012 1.962(6) . ?
Ti0G O013 1.865(6) . ?
Ti0G O014 1.980(6) . ?
Br0H C039 1.873(10) . ?
Br0H Cs1 3.542(4) . ?
Ti0I O016 2.038(6) . ?
Ti0I O019 1.878(7) . ?
Ti0I O01C 2.018(7) . ?
Ti0I O01E 2.132(6) . ?
Ti0I O01F 1.903(6) . ?
Ti0I O01O 1.743(7) . ?
Ti0J O018 2.046(6) . ?
Ti0J O01B 1.994(6) . ?
Ti0J O01D 2.024(8) . ?
Ti0J O01H 1.871(6) . ?
Ti0J O01L 1.871(8) . ?
Ti0J O01M 1.876(7) . ?
Br0K C03S 1.886(12) . ?
Br0L C03I 1.874(15) . ?
Br0M C03G 1.904(13) . ?
Br0M Br5 0.664(13) . ?
Ti0N O01A 1.976(6) . ?
Ti0N O01G 2.033(7) . ?
Ti0N O01J 2.036(8) . ?
Ti0N O01N 1.893(8) . ?
Ti0N O01R 1.856(8) . ?
Ti0N O01W 1.897(7) . ?
Br0O C03D 1.907(12) . ?
Ti0P O01P 2.007(7) . ?
Ti0P O01Q 2.005(9) . ?
Ti0P O01S 1.959(9) . ?
Ti0P O01T 2.034(7) . ?
Ti0P O01U 1.746(8) . ?
Ti0P O01V 1.862(8) . ?
Br0Q C041 1.920(15) . ?
Br0R C040 1.874(17) . ?
Br C044 1.81(2) . ?
Br Cs1 4.058(6) . ?
Ti0T O00Y 2.016(6) . ?
Ti0T O011 2.024(6) 2_665 ?
Ti0T O015 2.047(7) . ?
Ti0T O017 2.048(7) . ?
Ti0T O01I 1.965(7) . ?
O00X C01Y 1.317(10) . ?
O00Y C01X 1.237(9) . ?
O00Z C01X 1.297(9) . ?
O010 C01Z 1.282(10) . ?
O011 Ti0T 2.024(6) 2_665 ?
O011 C01Z 1.224(11) . ?
O012 C02C 1.275(10) . ?
O013 C020 1.322(10) . ?
O014 C02E 1.249(11) . ?
O015 C021 1.226(11) . ?
O016 C022 1.248(10) . ?
O017 C023 1.243(11) . ?
O018 C02C 1.263(10) . ?
O019 C02S 1.297(12) . ?
O01A C021 1.301(11) . ?
O01B C023 1.291(12) . ?
O01C C02R 1.251(11) . ?
O01D C02X 1.273(13) . ?
O01E C02E 1.267(11) . ?
O01F C02B 1.337(12) . ?
O01G C02R 1.263(11) . ?
O01H C02K 1.330(14) . ?
O01I C02P 1.223(12) . ?
O01J C02H 1.262(13) . ?
O01L C02Q 1.323(12) . ?
O01M C02V 1.313(12) . ?
O01N C02G 1.318(15) . ?
O01N Cs1 3.595(8) . ?
O01O C03X 1.425(16) . ?
O01P C022 1.268(11) . ?
O01Q C02X 1.276(14) . ?
O01R C02O 1.287(12) . ?
O01R Cs1 3.620(8) . ?
O01S C02H 1.281(16) . ?
O01T C02P 1.253(12) . ?
O01U C03Y 1.394(16) . ?
O01V C03R 1.345(14) . ?
O01W C03Z 1.323(18) . ?
O01W Cs1 3.576(11) . ?
C01X C029 1.465(11) . ?
C01Y C025 1.405(12) . ?
C01Y C029 1.413(11) . ?
C01Z C02A 1.502(12) . ?
C020 C02A 1.398(13) . ?
C020 C02M 1.401(12) . ?
C021 C028 1.495(13) . ?
C022 C02F 1.464(13) . ?
C023 C02D 1.509(13) . ?
C024 C026 1.368(12) . ?
C024 C027 1.377(13) . ?
C025 C027 1.382(13) . ?
C026 H026 0.9500 . ?
C026 C029 1.412(11) . ?
C027 H027 0.9500 . ?
C028 C02O 1.395(13) . ?
C028 C032 1.418(15) . ?
C02A C02J 1.400(12) . ?
C02B C02N 1.404(14) . ?
C02B C02Y 1.398(13) . ?
C02C C02T 1.457(12) . ?
C02D C02I 1.399(14) . ?
C02D C02Q 1.399(14) . ?
C02E C02N 1.471(12) . ?
C02F C02S 1.414(14) . ?
C02F C02U 1.406(14) . ?
C02G C02W 1.416(15) . ?
C02G C03C 1.406(15) . ?
C02H C03Q 1.457(18) . ?
C02I H02I 0.9500 . ?
C02I C03B 1.389(14) . ?
C02J H02J 0.9500 . ?
C02J C036 1.363(14) . ?
C02K C035 1.404(13) . ?
C02K C03L 1.389(18) . ?
C02L H02L 0.9500 . ?
C02L C02N 1.404(13) . ?
C02L C031 1.370(13) . ?
C02M C034 1.379(14) . ?
C02O C039 1.421(14) . ?
C02P C038 1.498(13) . ?
C02Q C033 1.405(15) . ?
C02R C02W 1.471(13) . ?
C02S C03I 1.409(15) . ?
C02T C02V 1.407(13) . ?
C02T C030 1.414(14) . ?
C02U H02U 0.9500 . ?
C02U C03D 1.352(18) . ?
C02V C03M 1.405(14) . ?
C02W C02Z 1.422(15) . ?
C02X C03L 1.455(14) . ?
C02Y C03J 1.391(16) . ?
C02Y Br1 1.965(12) . ?
C02Z H02Z 0.9500 . ?
C02Z C03E 1.356(14) . ?
C030 H030 0.9500 . ?
C030 C03U 1.344(16) . ?
C031 C03J 1.377(16) . ?
C032 H032 0.9500 . ?
C032 C03G 1.375(15) . ?
C033 C03A 1.397(17) . ?
C034 H034 0.9500 . ?
C034 C036 1.393(16) . ?
C035 C03K 1.370(19) . ?
C037 H037 0.9500 . ?
C037 C038 1.353(15) . ?
C037 C03S 1.365(16) . ?
C038 C03R 1.403(14) . ?
C039 C03F 1.392(16) . ?
C03A H03A 0.9500 . ?
C03A C03B 1.364(16) . ?
C03C C03O 1.38(2) . ?
C03D C03T 1.36(2) . ?
C03E C03O 1.383(18) . ?
C03F H03F 0.9500 . ?
C03F C03G 1.345(16) . ?
C03G Br5 1.903(13) . ?
C03H H03H 0.9500 . ?
C03H C03M 1.374(17) . ?
C03H C03U 1.404(17) . ?
C03I C03T 1.37(2) . ?
C03J H03J 0.9500 . ?
C03K H03K 0.9500 . ?
C03K C041 1.37(2) . ?
C03L C03W 1.43(2) . ?
C03N C03P 1.357(19) . ?
C03N C03R 1.419(15) . ?
C03O H03O 0.9500 . ?
C03P H03P 0.9500 . ?
C03P C03S 1.369(19) . ?
C03Q C03V 1.42(2) . ?
C03Q C03Z 1.40(2) . ?
C03T H03T 0.9500 . ?
C03V H03V 0.9500 . ?
C03V C040 1.36(2) . ?
C03W H03W 0.9500 . ?
C03W C041 1.399(17) . ?
C03X H03X 1.0000 . ?
C03X C046 1.46(3) . ?
C03X C047 1.61(3) . ?
C03Y H03Y 1.0000 . ?
C03Y C043 1.54(3) . ?
C03Y C1 1.36(3) . ?
C03Z C044 1.36(2) . ?
C040 C049 1.36(3) . ?
C040 Br2 2.20(2) . ?
C043 H04A 0.9800 . ?
C043 H04B 0.9800 . ?
C043 H04C 0.9800 . ?
C044 C049 1.49(3) . ?
C044 Br3 2.58(2) . ?
C046 H04D 0.9800 . ?
C046 H04E 0.9800 . ?
C046 H04F 0.9800 . ?
C047 H04G 0.9800 . ?
C047 H04H 0.9800 . ?
C047 H04I 0.9800 . ?
C049 H049 0.9500 . ?
Br3 Cs1 3.263(7) . ?
Cs1 Cs1 5.673(7) 2_766 ?
C1 H1A 0.9800 . ?
C1 H1B 0.9800 . ?
C1 H1C 0.9800 . ?

loop_
_geom_torsion_atom_site_label_1
_geom_torsion_atom_site_label_2
_geom_torsion_atom_site_label_3
_geom_torsion_atom_site_label_4
_geom_torsion
_geom_torsion_site_symmetry_1
_geom_torsion_site_symmetry_2
_geom_torsion_site_symmetry_3
_geom_torsion_site_symmetry_4
_geom_torsion_publ_flag
Cs01 Ti0G O00X C01Y -54.6(8) . . . . ?
Cs01 Ti0G O013 C020 99.1(8) . . . . ?
Cs01 Ti0I O019 C02S 55.2(10) . . . . ?
Cs01 Ti0I O01O C03X 124(4) . . . . ?
Cs01 Ti0N O01N C02G 68.6(9) . . . . ?
Cs01 Ti0N O01N Cs1 179.10(10) . . . . ?
Cs01 Ti0N O01R C02O 19.4(13) . . . . ?
Cs01 Ti0N O01R Cs1 168.71(14) . . . . ?
Cs01 Ti0N O01W C03Z 18.0(14) . . . . ?
Cs01 Ti0N O01W Cs1 -167.23(11) . . . . ?
Cs01 Ti0P O01U C03Y 115(5) . . . . ?
Cs01 Ti0P O01V C03R -8.9(15) . . . . ?
Cs01 O00Y C01X O00Z 28.9(7) . . . . ?
Cs01 O00Y C01X C029 -148.5(6) . . . . ?
Cs01 O00Z C01X O00Y -30.7(7) . . . . ?
Cs01 O00Z C01X C029 146.7(6) . . . . ?
Cs01 O015 C021 O01A -19.6(9) . . . . ?
Cs01 O015 C021 C028 161.1(8) . . . . ?
Cs01 O016 C022 O01P 59.3(8) . . . . ?
Cs01 O016 C022 C02F -118.6(7) . . . . ?
Cs01 O018 C02C O012 37.4(9) . . . . ?
Cs01 O018 C02C C02T -143.0(7) . . . . ?
Cs01 O01A C021 O015 24.7(11) . . . . ?
Cs01 O01A C021 C028 -156.0(7) . . . . ?
Cs01 O01E C02E O014 37.8(10) . . . . ?
Cs01 O01E C02E C02N -140.4(6) . . . . ?
Cs01 O01G C02R O01C 43.5(11) . . . . ?
Cs01 O01G C02R C02W -132.7(7) . . . . ?
Cs01 O01I C02P O01T 16.5(11) . . . . ?
Cs01 O01I C02P C038 -163.2(9) . . . . ?
Cs01 O01J C02H O01S 68.0(10) . . . . ?
Cs01 O01J C02H C03Q -114.2(11) . . . . ?
Cs01 O01P C022 O016 -52.5(7) . . . . ?
Cs01 O01P C022 C02F 125.5(7) . . . . ?
Cs01 O01T C02P O01I -18.3(12) . . . . ?
Cs01 O01T C02P C038 161.3(8) . . . . ?
Cs01 C021 C028 C02O -51(2) . . . . ?
Cs01 C021 C028 C032 132.9(13) . . . . ?
Cs01 C02E C02N C02B -73.5(13) . . . . ?
Cs01 C02E C02N C02L 105.2(12) . . . . ?
Cs01 C02R C02W C02G -49.5(16) . . . . ?
Cs01 C02R C02W C02Z 122.6(10) . . . . ?
Br02 C024 C026 C029 179.7(6) . . . . ?
Br02 C024 C027 C025 -179.9(7) . . . . ?
Br4 C035 C03K C041 177.0(13) . . . . ?
Br04 C025 C027 C024 -179.2(6) . . . . ?
Br05 C031 C03J C02Y 178.0(10) . . . . ?
Br06 C02M C034 C036 -177.0(9) . . . . ?
Br08 C033 C03A C03B -176.0(9) . . . . ?
Br0B C03N C03P C03S 177.2(13) . . . . ?
Br0B C03N C03R O01V 0.8(18) . . . . ?
Br0B C03N C03R C038 -177.3(10) . . . . ?
Br0C C03E C03O C03C -177.7(10) . . . . ?
Br0D C02Y C03J C031 -169.7(10) . . . . ?
Br0F C03C C03O C03E 175.5(10) . . . . ?
Ti0G O00X C01Y C025 -161.4(6) . . . . ?
Ti0G O00X C01Y C029 18.7(12) . . . . ?
Ti0G O00Z C01X O00Y -170.6(5) . . . . ?
Ti0G O00Z C01X C029 6.8(11) . . . . ?
Ti0G O010 C01Z O011 -171.6(6) . . . . ?
Ti0G O010 C01Z C02A 7.3(11) . . . . ?
Ti0G O012 C02C O018 53.0(12) . . . . ?
Ti0G O012 C02C C02T -126.6(8) . . . . ?
Ti0G O013 C020 C02A 28.3(13) . . . . ?
Ti0G O013 C020 C02M -152.5(7) . . . . ?
Ti0G O014 C02E Cs01 74.0(10) . . . . ?
Ti0G O014 C02E O01E 46.4(15) . . . . ?
Ti0G O014 C02E C02N -135.3(9) . . . . ?
Br0H C039 C03F C03G 178.9(11) . . . . ?
Ti0I O016 C022 O01P -177.7(6) . . . . ?
Ti0I O016 C022 C02F 4.4(12) . . . . ?
Ti0I O019 C02S C02F -11.5(17) . . . . ?
Ti0I O019 C02S C03I 169.3(10) . . . . ?
Ti0I O01C C02R Cs01 21.9(16) . . . . ?
Ti0I O01C C02R O01G -6(2) . . . . ?
Ti0I O01C C02R C02W 169.8(12) . . . . ?
Ti0I O01E C02E Cs01 148.6(9) . . . . ?
Ti0I O01E C02E O014 -173.6(6) . . . . ?
Ti0I O01E C02E C02N 8.2(13) . . . . ?
Ti0I O01F C02B C02N 31.7(15) . . . . ?
Ti0I O01F C02B C02Y -153.5(9) . . . . ?
Ti0I O01O C03X C046 -35(5) . . . . ?
Ti0I O01O C03X C047 84(4) . . . . ?
Ti0J O018 C02C O012 -164.0(6) . . . . ?
Ti0J O018 C02C C02T 15.6(14) . . . . ?
Ti0J O01B C023 O017 -172.7(6) . . . . ?
Ti0J O01B C023 C02D 8.7(12) . . . . ?
Ti0J O01D C02X O01Q -175.5(7) . . . . ?
Ti0J O01D C02X C03L 4.0(16) . . . . ?
Ti0J O01H C02K C035 -156.0(8) . . . . ?
Ti0J O01H C02K C03L 25.9(15) . . . . ?
Ti0J O01L C02Q C02D -37.7(12) . . . . ?
Ti0J O01L C02Q C033 141.6(8) . . . . ?
Ti0J O01M C02V C02T -11.7(17) . . . . ?
Ti0J O01M C02V C03M 164.4(9) . . . . ?
Br0L C03I C03T C03D -179.7(14) . . . . ?
Ti0N O01A C021 Cs01 145.9(10) . . . . ?
Ti0N O01A C021 O015 170.6(7) . . . . ?
Ti0N O01A C021 C028 -10.0(13) . . . . ?
Ti0N O01G C02R Cs01 156.1(10) . . . . ?
Ti0N O01G C02R O01C -160.4(7) . . . . ?
Ti0N O01G C02R C02W 23.4(13) . . . . ?
Ti0N O01J C02H O01S 173.0(7) . . . . ?
Ti0N O01J C02H C03Q -9.3(16) . . . . ?
Ti0N O01N C02G C02W -17.6(15) . . . . ?
Ti0N O01N C02G C03C 165.7(8) . . . . ?
Ti0N O01R C02O C028 -2.7(18) . . . . ?
Ti0N O01R C02O C039 178.9(9) . . . . ?
Ti0N O01W C03Z C03Q 27(3) . . . . ?
Ti0N O01W C03Z C044 -148.7(18) . . . . ?
Br0O C03D C03T C03I 179.3(14) . . . . ?
Ti0P O01Q C02X O01D -64.1(15) . . . . ?
Ti0P O01Q C02X C03L 116.4(10) . . . . ?
Ti0P O01S C02H O01J -51.0(19) . . . . ?
Ti0P O01S C02H C03Q 131.2(14) . . . . ?
Ti0P O01T C02P O01I 179.8(8) . . . . ?
Ti0P O01T C02P C038 -0.5(17) . . . . ?
Ti0P O01U C03Y C043 -158(4) . . . . ?
Ti0P O01U C03Y C1 69(6) . . . . ?
Ti0P O01V C03R C038 -3(2) . . . . ?
Ti0P O01V C03R C03N 179.0(10) . . . . ?
Br0R C040 C049 C044 176(2) . . . . ?
Br C044 C049 C040 174(2) . . . . ?
Ti0T O00Y C01X O00Z 126.2(10) . . . . ?
Ti0T O00Y C01X C029 -51.2(15) . . . . ?
Ti0T O011 C01Z O010 4.4(10) 2_665 . . . ?
Ti0T O011 C01Z C02A -174.5(6) 2_665 . . . ?
Ti0T O015 C021 Cs01 -57.7(11) . . . . ?
Ti0T O015 C021 O01A -77.4(15) . . . . ?
Ti0T O015 C021 C028 103.3(13) . . . . ?
Ti0T O017 C023 O01B -16.1(12) . . . . ?
Ti0T O017 C023 C02D 162.4(6) . . . . ?
O00X Ti0G O013 C020 -120.5(8) . . . . ?
O00X C01Y C025 Br04 -3.9(11) . . . . ?
O00X C01Y C025 C027 175.3(8) . . . . ?
O00X C01Y C029 C01X 5.8(12) . . . . ?
O00X C01Y C029 C026 -175.5(7) . . . . ?
O00Y C01X C029 C01Y 160.3(7) . . . . ?
O00Y C01X C029 C026 -18.5(11) . . . . ?
O00Z Ti0G O00X C01Y -22.2(7) . . . . ?
O00Z Ti0G O013 C020 -5(2) . . . . ?
O00Z C01X C029 C01Y -17.1(11) . . . . ?
O00Z C01X C029 C026 164.2(7) . . . . ?
O010 Ti0G O00X C01Y 62.4(7) . . . . ?
O010 Ti0G O013 C020 -29.1(8) . . . . ?
O010 C01Z C02A C020 -16.6(12) . . . . ?
O010 C01Z C02A C02J 166.4(8) . . . . ?
O011 C01Z C02A C020 162.4(8) . . . . ?
O011 C01Z C02A C02J -14.7(12) . . . . ?
O012 Ti0G O00X C01Y -120.0(7) . . . . ?
O012 Ti0G O013 C020 146.3(8) . . . . ?
O012 C02C C02T C02V 177.1(9) . . . . ?
O012 C02C C02T C030 -0.9(14) . . . . ?
O013 Ti0G O00X C01Y 147.9(7) . . . . ?
O013 C020 C02A C01Z 0.6(13) . . . . ?
O013 C020 C02A C02J 177.6(9) . . . . ?
O013 C020 C02M Br06 0.1(12) . . . . ?
O013 C020 C02M C034 -178.9(10) . . . . ?
O014 Ti0G O00X C01Y -30.0(19) . . . . ?
O014 Ti0G O013 C020 59.1(8) . . . . ?
O014 C02E C02N C02B 167.7(9) . . . . ?
O014 C02E C02N C02L -13.5(12) . . . . ?
O015 C021 C028 C02O -178.2(10) . . . . ?
O015 C021 C028 C032 5.5(15) . . . . ?
O016 Ti0I O019 C02S 14.0(10) . . . . ?
O016 Ti0I O01O C03X 146(4) . . . . ?
O016 C022 C02F C02S 3.7(14) . . . . ?
O016 C022 C02F C02U -176.0(9) . . . . ?
O017 C023 C02D C02I 14.8(13) . . . . ?
O017 C023 C02D C02Q -163.3(9) . . . . ?
O018 Ti0J O01L C02Q 125.3(7) . . . . ?
O018 Ti0J O01M C02V 16.8(10) . . . . ?
O018 C02C C02T C02V -2.5(15) . . . . ?
O018 C02C C02T C030 179.5(10) . . . . ?
O019 Ti0I O01O C03X -129(4) . . . . ?
O019 C02S C03I Br0L 1.2(18) . . . . ?
O019 C02S C03I C03T -179.6(15) . . . . ?
O01A Ti0N O01N C02G 114.6(9) . . . . ?
O01A Ti0N O01N Cs1 -134.9(2) . . . . ?
O01A Ti0N O01R C02O -2.1(12) . . . . ?
O01A Ti0N O01R Cs1 147.3(3) . . . . ?
O01A Ti0N O01W C03Z -19(2) . . . . ?
O01A Ti0N O01W Cs1 155.8(14) . . . . ?
O01A C021 C028 C02O 2.4(15) . . . . ?
O01A C021 C028 C032 -173.8(10) . . . . ?
O01B Ti0J O01H C02K 61.1(9) . . . . ?
O01B Ti0J O01L C02Q 45.4(7) . . . . ?
O01B Ti0J O01M C02V 14(2) . . . . ?
O01B C023 C02D C02I -166.6(8) . . . . ?
O01B C023 C02D C02Q 15.3(13) . . . . ?
O01C Ti0I O019 C02S 65.6(19) . . . . ?
O01C Ti0I O01O C03X 58(4) . . . . ?
O01C C02R C02W C02G -173.2(10) . . . . ?
O01C C02R C02W C02Z -1.1(14) . . . . ?
O01D Ti0J O01H C02K -24.8(9) . . . . ?
O01D Ti0J O01L C02Q 7(2) . . . . ?
O01D Ti0J O01M C02V 104.0(10) . . . . ?
O01D C02X C03L C02K -10.7(17) . . . . ?
O01D C02X C03L C03W 165.3(12) . . . . ?
O01E Ti0I O019 C02S 97.9(10) . . . . ?
O01E C02E C02N C02B -14.0(14) . . . . ?
O01E C02E C02N C02L 164.8(9) . . . . ?
O01F Ti0I O019 C02S -179.7(10) . . . . ?
O01F Ti0I O01O C03X -30(4) . . . . ?
O01F C02B C02N C02E -4.2(16) . . . . ?
O01F C02B C02N C02L 177.1(10) . . . . ?
O01F C02B C02Y Br0D -5.2(16) . . . . ?
O01F C02B C02Y C03J -179.3(12) . . . . ?
O01F C02B C02Y Br1 15.1(16) . . . . ?
O01G Ti0N O01N C02G 30.1(9) . . . . ?
O01G Ti0N O01N Cs1 140.6(3) . . . . ?
O01G Ti0N O01W C03Z 49.4(13) . . . . ?
O01G Ti0N O01W Cs1 -135.9(3) . . . . ?
O01G C02R C02W C02G 3.2(15) . . . . ?
O01G C02R C02W C02Z 175.2(9) . . . . ?
O01H Ti0J O01L C02Q -48.2(7) . . . . ?
O01H Ti0J O01M C02V -170.8(10) . . . . ?
O01H C02K C035 Br4 3.4(14) . . . . ?
O01H C02K C035 C03K 178.8(12) . . . . ?
O01H C02K C03L C02X -2.8(17) . . . . ?
O01H C02K C03L C03W -178.6(12) . . . . ?
O01I C02P C038 C037 1.2(17) . . . . ?
O01I C02P C038 C03R -177.8(11) . . . . ?
O01J Ti0N O01N C02G 14.9(17) . . . . ?
O01J Ti0N O01N Cs1 125.4(11) . . . . ?
O01J Ti0N O01R C02O 80.4(12) . . . . ?
O01J Ti0N O01R Cs1 -130.3(3) . . . . ?
O01J Ti0N O01W C03Z -31.0(13) . . . . ?
O01J Ti0N O01W Cs1 143.7(3) . . . . ?
O01J C02H C03Q C03V 168.2(13) . . . . ?
O01J C02H C03Q C03Z -7(2) . . . . ?
O01L Ti0J O01H C02K 146.7(9) . . . . ?
O01L Ti0J O01M C02V -80.0(10) . . . . ?
O01L C02Q C033 Br08 -1.6(14) . . . . ?
O01L C02Q C033 C03A 179.9(10) . . . . ?
O01M Ti0J O01H C02K -117.6(9) . . . . ?
O01M Ti0J O01L C02Q -150.2(7) . . . . ?
O01M C02V C03M Br0A 2.5(17) . . . . ?
O01M C02V C03M C03H -178.9(13) . . . . ?
O01N Ti0N O01R C02O -101.3(12) . . . . ?
O01N Ti0N O01R Cs1 48.0(3) . . . . ?
O01N Ti0N O01W C03Z 133.7(13) . . . . ?
O01N Ti0N O01W Cs1 -51.6(3) . . . . ?
O01N C02G C02W C02R -7.1(16) . . . . ?
O01N C02G C02W C02Z -179.0(10) . . . . ?
O01N C02G C03C Br0F 2.0(15) . . . . ?
O01N C02G C03C C03O 178.7(12) . . . . ?
O01O Ti0I O019 C02S -81.7(10) . . . . ?
O01P Ti0P O01U C03Y 103(5) . . . . ?
O01P Ti0P O01V C03R -2(3) . . . . ?
O01P C022 C02F C02S -174.2(9) . . . . ?
O01P C022 C02F C02U 6.1(13) . . . . ?
O01Q Ti0P O01U C03Y 13(5) . . . . ?
O01Q Ti0P O01V C03R 87.8(13) . . . . ?
O01Q C02X C03L C02K 168.8(11) . . . . ?
O01Q C02X C03L C03W -15.2(17) . . . . ?
O01R Ti0N O01N C02G -159.0(9) . . . . ?
O01R Ti0N O01N Cs1 -48.5(3) . . . . ?
O01R Ti0N O01W C03Z -128.9(13) . . . . ?
O01R Ti0N O01W Cs1 45.9(4) . . . . ?
O01R C02O C039 Br0H 1.0(16) . . . . ?
O01R C02O C039 C03F 180.0(12) . . . . ?
O01S Ti0P O01U C03Y -169(5) . . . . ?
O01S Ti0P O01V C03R -86.7(13) . . . . ?
O01S C02H C03Q C03V -14.0(19) . . . . ?
O01S C02H C03Q C03Z 170.8(15) . . . . ?
O01T Ti0P O01V C03R 3.7(13) . . . . ?
O01T C02P C038 C037 -178.5(11) . . . . ?
O01T C02P C038 C03R 2.6(17) . . . . ?
O01U Ti0P O01V C03R 179.0(13) . . . . ?
O01V Ti0P O01U C03Y -77(5) . . . . ?
O01W Ti0N O01N C02G -59.4(9) . . . . ?
O01W Ti0N O01N Cs1 51.2(3) . . . . ?
O01W Ti0N O01R C02O 165.6(12) . . . . ?
O01W Ti0N O01R Cs1 -45.1(4) . . . . ?
O01W C03Z C044 Br 4(3) . . . . ?
O01W C03Z C044 C049 171(2) . . . . ?
O01W C03Z C044 Br3 -20(3) . . . . ?
C01Y C025 C027 C024 1.6(13) . . . . ?
C01Z C02A C02J C036 177.7(10) . . . . ?
C020 C02A C02J C036 0.6(15) . . . . ?
C020 C02M C034 C036 2.0(18) . . . . ?
C021 C028 C02O O01R 3.5(16) . . . . ?
C021 C028 C02O C039 -178.1(10) . . . . ?
C021 C028 C032 C03G 177.4(12) . . . . ?
C022 C02F C02S O019 -0.8(16) . . . . ?
C022 C02F C02S C03I 178.4(11) . . . . ?
C022 C02F C02U C03D -179.9(11) . . . . ?
C023 C02D C02I C03B 178.9(9) . . . . ?
C023 C02D C02Q O01L -1.6(14) . . . . ?
C023 C02D C02Q C033 179.1(9) . . . . ?
C024 C026 C029 C01X 177.4(7) . . . . ?
C024 C026 C029 C01Y -1.3(11) . . . . ?
C025 C01Y C029 C01X -174.2(7) . . . . ?
C025 C01Y C029 C026 4.5(11) . . . . ?
C026 C024 C027 C025 1.9(13) . . . . ?
C027 C024 C026 C029 -2.1(12) . . . . ?
C028 C02O C039 Br0H -177.5(8) . . . . ?
C028 C02O C039 C03F 1.5(18) . . . . ?
C028 C032 C03G Br0M -171.1(10) . . . . ?
C028 C032 C03G C03F 1(2) . . . . ?
C028 C032 C03G Br5 167.3(10) . . . . ?
C029 C01Y C025 Br04 176.1(6) . . . . ?
C029 C01Y C025 C027 -4.8(13) . . . . ?
C02A C020 C02M Br06 179.4(7) . . . . ?
C02A C020 C02M C034 0.3(15) . . . . ?
C02A C02J C036 Br09 179.5(8) . . . . ?
C02A C02J C036 C034 1.8(18) . . . . ?
C02B C02Y C03J C031 4(2) . . . . ?
C02C C02T C02V O01M -0.3(16) . . . . ?
C02C C02T C02V C03M -176.5(11) . . . . ?
C02C C02T C030 C03U 179.2(12) . . . . ?
C02D C02I C03B Br07 -178.2(8) . . . . ?
C02D C02I C03B C03A 5.0(17) . . . . ?
C02D C02Q C033 Br08 177.8(7) . . . . ?
C02D C02Q C033 C03A -0.7(16) . . . . ?
C02F C02S C03I Br0L -178.1(9) . . . . ?
C02F C02S C03I C03T 1(2) . . . . ?
C02F C02U C03D Br0O 179.8(9) . . . . ?
C02F C02U C03D C03T 2(2) . . . . ?
C02G C02W C02Z C03E 2.1(16) . . . . ?
C02G C03C C03O C03E -1(2) . . . . ?
C02H C03Q C03V C040 -172.1(18) . . . . ?
C02H C03Q C03Z O01W -1(3) . . . . ?
C02H C03Q C03Z C044 175.0(19) . . . . ?
C02I C02D C02Q O01L -179.6(9) . . . . ?
C02I C02D C02Q C033 1.1(15) . . . . ?
C02K C035 C03K C041 2(2) . . . . ?
C02K C03L C03W C041 -2(2) . . . . ?
C02L C031 C03J C02Y -3(2) . . . . ?
C02M C020 C02A C01Z -178.6(8) . . . . ?
C02M C020 C02A C02J -1.6(13) . . . . ?
C02M C034 C036 Br09 179.2(9) . . . . ?
C02M C034 C036 C02J -3.1(19) . . . . ?
C02N C02B C02Y Br0D 169.9(8) . . . . ?
C02N C02B C02Y C03J -4.1(19) . . . . ?
C02N C02B C02Y Br1 -169.8(8) . . . . ?
C02N C02L C031 Br05 -179.7(8) . . . . ?
C02N C02L C031 C03J 0.8(18) . . . . ?
C02O C028 C032 C03G 1.0(19) . . . . ?
C02O C039 C03F C03G 0(2) . . . . ?
C02P C038 C03R O01V -1(2) . . . . ?
C02P C038 C03R C03N 176.9(12) . . . . ?
C02Q C02D C02I C03B -3.1(15) . . . . ?
C02Q C033 C03A C03B 2.5(17) . . . . ?
C02R C02W C02Z C03E -170.1(10) . . . . ?
C02S C02F C02U C03D 0.5(17) . . . . ?
C02S C03I C03T C03D 1(3) . . . . ?
C02T C02V C03M Br0A 178.7(9) . . . . ?
C02T C02V C03M C03H -3(2) . . . . ?
C02T C030 C03U Br0E -177.1(10) . . . . ?
C02T C030 C03U C03H -3(2) . . . . ?
C02U C02F C02S O019 178.9(10) . . . . ?
C02U C02F C02S C03I -1.9(17) . . . . ?
C02U C03D C03T C03I -3(3) . . . . ?
C02V C02T C030 C03U 1.2(19) . . . . ?
C02W C02G C03C Br0F -174.9(8) . . . . ?
C02W C02G C03C C03O 1.8(18) . . . . ?
C02W C02Z C03E Br0C 177.3(8) . . . . ?
C02W C02Z C03E C03O -1.4(17) . . . . ?
C02X C03L C03W C041 -178.1(14) . . . . ?
C02Y C02B C02N C02E -179.0(10) . . . . ?
C02Y C02B C02N C02L 2.3(16) . . . . ?
C02Z C03E C03O C03C 0.9(19) . . . . ?
C030 C02T C02V O01M 177.6(11) . . . . ?
C030 C02T C02V C03M 1.5(17) . . . . ?
C031 C02L C02N C02B -0.7(15) . . . . ?
C031 C02L C02N C02E -179.4(9) . . . . ?
C032 C028 C02O O01R 179.6(11) . . . . ?
C032 C028 C02O C039 -2.0(16) . . . . ?
C033 C03A C03B Br07 178.5(9) . . . . ?
C033 C03A C03B C02I -4.7(18) . . . . ?
C035 C02K C03L C02X 179.0(10) . . . . ?
C035 C02K C03L C03W 3.2(17) . . . . ?
C035 C03K C041 Br0Q -177.0(12) . . . . ?
C035 C03K C041 C03W 0(3) . . . . ?
C037 C038 C03R O01V -180.0(13) . . . . ?
C037 C038 C03R C03N -2.1(19) . . . . ?
C038 C037 C03S Br0K 177.9(11) . . . . ?
C038 C037 C03S C03P -3(2) . . . . ?
C039 C03F C03G Br0M 171.1(11) . . . . ?
C039 C03F C03G C032 -1(2) . . . . ?
C039 C03F C03G Br5 -166.9(11) . . . . ?
C03C C02G C02W C02R 169.7(10) . . . . ?
C03C C02G C02W C02Z -2.2(15) . . . . ?
C03L C02K C035 Br4 -178.4(8) . . . . ?
C03L C02K C035 C03K -3.0(18) . . . . ?
C03L C03W C041 Br0Q 177.4(12) . . . . ?
C03L C03W C041 C03K 1(3) . . . . ?
C03M C03H C03U Br0E 176.2(12) . . . . ?
C03M C03H C03U C030 2(3) . . . . ?
C03N C03P C03S Br0K -178.5(13) . . . . ?
C03N C03P C03S C037 2(3) . . . . ?
C03P C03N C03R O01V 179.6(14) . . . . ?
C03P C03N C03R C038 2(2) . . . . ?
C03Q C03V C040 Br0R 179.0(15) . . . . ?
C03Q C03V C040 C049 -1(4) . . . . ?
C03Q C03V C040 Br2 -115.7(18) . . . . ?
C03Q C03Z C044 Br -171.6(16) . . . . ?
C03Q C03Z C044 C049 -5(3) . . . . ?
C03Q C03Z C044 Br3 163.7(14) . . . . ?
C03R C03N C03P C03S -2(2) . . . . ?
C03S C037 C038 C02P -176.3(13) . . . . ?
C03S C037 C038 C03R 3(2) . . . . ?
C03U C03H C03M Br0A 179.7(12) . . . . ?
C03U C03H C03M C02V 1(2) . . . . ?
C03V C03Q C03Z O01W -175.6(17) . . . . ?
C03V C03Q C03Z C044 0(3) . . . . ?
C03V C040 C049 C044 -4(4) . . . . ?
C03Z C03Q C03V C040 3(3) . . . . ?
C03Z C044 C049 C040 7(4) . . . . ?
Br2 C040 C049 C044 132(3) . . . . ?
Br3 C044 C049 C040 -159(2) . . . . ?
Cs1 Br0F C03C C02G -56.7(10) . . . . ?
Cs1 Br0F C03C C03O 126.4(11) . . . . ?
Cs1 Br0H C039 C02O -33.9(11) . . . . ?
Cs1 Br0H C039 C03F 147.1(10) . . . . ?
Cs1 Br C044 C03Z -29(2) . . . . ?
Cs1 Br C044 C049 164(2) . . . . ?
Cs1 O01N C02G C02W -124.4(9) . . . . ?
Cs1 O01N C02G C03C 58.9(11) . . . . ?
Cs1 O01R C02O C028 -145.6(8) . . . . ?
Cs1 O01R C02O C039 36.0(14) . . . . ?
Cs1 O01W C03Z C03Q -145.5(14) . . . . ?
Cs1 O01W C03Z C044 39(3) . . . . ?
Br1 Br0D C02Y C02B 90.9(17) . . . . ?
Br1 Br0D C02Y C03J -94.9(17) . . . . ?
Br1 C02Y C03J C031 169.7(10) . . . . ?

loop_
_smtbx_masks_void_nr
_smtbx_masks_void_average_x
_smtbx_masks_void_average_y
_smtbx_masks_void_average_z
_smtbx_masks_void_volume
_smtbx_masks_void_count_electrons
_smtbx_masks_void_content
1 0.000 -0.790 -0.790 1743.0 390.7 '3 C2H3O2+CH3CN+C3H6O'
2 0.329 0.077 0.467 9.1 0.0 '0.5 ?'
3 0.671 0.923 0.533 9.1 0.0 '0.5 ?'
